data_4119852
loop_
_publ_author_name
'Anant R. Kapdi'
'Adrian C. Whitwood'
'David C. Williamson'
'Jason M. Lynam'
'Michael J. Burns'
'Thomas J. Williams'
'Alan J. Reay'
'Jordan Holmes'
'Ian J. S. Fairlamb'

_publ_section_title
;
 The Elusive Structure of Pd2(dba)3. Examination by Isotopic Labeling, NMR
 Spectroscopy, and X-ray Diffraction Analysis: Synthesis and
 Characterization of Pd2(dba-Z)3 Complexes
;
_journal_name_full 'Journal of the American Chemical Society'
_journal_page_first 8388
_journal_page_last 8399
_journal_paper_doi 10.1021/ja403259c
_journal_volume 135
_journal_year 2013
_chemical_formula_moiety 'C63 H66 O15 Pd2, C H2 Cl2'
_chemical_formula_sum 'C64 H68 Cl2 O15 Pd2'
_chemical_formula_weight 1360.88
_chemical_name_systematic
;
 ? 
;
_space_group_crystal_system monoclinic
_space_group_IT_number 14
_space_group_name_Hall '-P 2ybc'
_space_group_name_H-M_alt 'P 1 21/c 1'
_symmetry_space_group_name_Hall '-P 2ybc'
_symmetry_space_group_name_H-M 'P 1 21/c 1'
_atom_sites_solution_hydrogens geom
_atom_sites_solution_primary direct
_atom_sites_solution_secondary difmap
_audit_creation_date 2013-04-29
_audit_creation_method
;
  Olex2 1.2
  (compiled Apr 23 2013 17:59:47, GUI svn.r4466)
;
_cell_angle_alpha 90.00
_cell_angle_beta 94.240(2)
_cell_angle_gamma 90.00
_cell_formula_units_Z 4
_cell_length_a 15.6423(12)
_cell_length_b 23.0941(17)
_cell_length_c 16.1426(12)
_cell_measurement_reflns_used 8972
_cell_measurement_temperature 115(2)
_cell_measurement_theta_max 27.31
_cell_measurement_theta_min 2.17
_cell_volume 5815.5(8)
_computing_cell_refinement 'SAINT v6.28A (Bruker, 2002)'
_computing_data_collection 'SMART v5.625 (Bruker, 2001)'
_computing_data_reduction 'SAINT v6.28A (Bruker, 2002)'
_computing_molecular_graphics
;
O. V. Dolomanov, L. J. Bourhis, R. J. Gildea, J. A. K. Howard and H. Puschmann,
OLEX2: a complete structure solution, refinement and analysis program.
J. Appl. Cryst. (2009). 42, 339-341.
;
_computing_publication_material
;
O. V. Dolomanov, L. J. Bourhis, R. J. Gildea, J. A. K. Howard and H. Puschmann,
OLEX2: a complete structure solution, refinement and analysis program.
J. Appl. Cryst. (2009). 42, 339-341.
;
_computing_structure_refinement
;
SHELXL, G.M. Sheldrick, Acta Cryst.
(2008). A64, 112-122
;
_computing_structure_solution 'SHELXS-97 (Sheldrick, 1990)'
_diffrn_ambient_temperature 115
_diffrn_measured_fraction_theta_full 0.997
_diffrn_measured_fraction_theta_max 0.997
_diffrn_measurement_device_type 'CCD area detector'
_diffrn_measurement_method 'phi and omega scans'
_diffrn_radiation_monochromator graphite
_diffrn_radiation_type MoK\a
_diffrn_radiation_wavelength 0.71073
_diffrn_reflns_av_R_equivalents 0.0549
_diffrn_reflns_av_unetI/netI 0.0501
_diffrn_reflns_limit_h_max 20
_diffrn_reflns_limit_h_min -20
_diffrn_reflns_limit_k_max 30
_diffrn_reflns_limit_k_min -30
_diffrn_reflns_limit_l_max 20
_diffrn_reflns_limit_l_min -20
_diffrn_reflns_number 56062
_diffrn_reflns_theta_full 27.54
_diffrn_reflns_theta_max 27.54
_diffrn_reflns_theta_min 1.31
_diffrn_source 'fine-focus sealed tube'
_diffrn_source_current 40.0
_diffrn_source_power 1.8
_diffrn_source_target Mo
_diffrn_source_voltage 45.0
_exptl_absorpt_coefficient_mu 0.780
_exptl_absorpt_correction_T_max 1
_exptl_absorpt_correction_T_min 0.862974
_exptl_absorpt_correction_type multi-scan
_exptl_absorpt_process_details
;
SADABS v.2.03 (Bruker,200?) was used for absorption correction.
R(int) was 0.0465 before and 0.0351 after correction.
The Ratio of minimum to maximum transmission is 0.8630.
The \l/2 correction factor is 0.0015.
;
_exptl_crystal_colour red
_exptl_crystal_colour_primary red
_exptl_crystal_density_diffrn 1.554
_exptl_crystal_description cubes
_exptl_crystal_F_000 2792
_exptl_crystal_size_max 0.147
_exptl_crystal_size_mid 0.05
_exptl_crystal_size_min 0.03
_refine_diff_density_max 1.634
_refine_diff_density_min -1.123
_refine_diff_density_rms 0.203
_refine_ls_extinction_method none
_refine_ls_goodness_of_fit_ref 1.066
_refine_ls_hydrogen_treatment constr
_refine_ls_matrix_type full
_refine_ls_number_parameters 880
_refine_ls_number_reflns 13381
_refine_ls_number_restraints 330
_refine_ls_restrained_S_all 1.059
_refine_ls_R_factor_all 0.0791
_refine_ls_R_factor_gt 0.0527
_refine_ls_shift/su_max 0.001
_refine_ls_shift/su_mean 0.000
_refine_ls_structure_factor_coef Fsqd
_refine_ls_weighting_details 'calc w=1/[\s^2^(Fo^2^)+(0.0581P)^2^+11.2942P] where P=(Fo^2^+2Fc^2^)/3'
_refine_ls_weighting_scheme calc
_refine_ls_wR_factor_gt 0.1201
_refine_ls_wR_factor_ref 0.1352
_reflns_number_gt 9949
_reflns_number_total 13381
_reflns_threshold_expression >2sigma(I)
_cod_data_source_file ja403259c_si_002_5.cif
_cod_data_source_block ijf0425m
_cod_depositor_comments
;
The following automatic conversions were performed:

'_diffrn_source_target' value 'MO' changed to 'Mo' according to the
built-in table from CIF Core dictionary named 'cif_core.dic' version
2.4.1 from 2010-06-29.

Automatic conversion script
Id: cif_fix_values 2281 2013-09-26 08:29:07Z andrius 
;
_cod_database_code 4119852
_olex2_refinement_description
;
1. Fixed Uiso
 At 1.2 times of:
  All C(H) groups, All C(H,H,H,H) groups
 At 1.5 times of:
  All C(H,H,H) groups
2. Uiso/Uaniso restraints and constraints
Uanis(C54B) \\sim Ueq, Uanis(C54A) \\sim Ueq, Uanis(C55B) \\sim Ueq, 
Uanis(C55A) \\sim Ueq, Uanis(C58A) \\sim Ueq, Uanis(C58B) \\sim Ueq, 
Uanis(C59B) \\sim Ueq, Uanis(C59A) \\sim Ueq, Uanis(C63A) \\sim Ueq, 
Uanis(C63B) \\sim Ueq: with sigma of 0.005 and sigma for terminal atoms of 0.01
Uanis(O14A) \\sim Ueq, Uanis(O14B) \\sim Ueq, Uanis(O15A) \\sim Ueq, 
Uanis(O15B) \\sim Ueq: with sigma of 0.01 and sigma for terminal atoms of 0.02
Uanis(C43A) \\sim Ueq, Uanis(C43B) \\sim Ueq, Uanis(C44A) \\sim Ueq, 
Uanis(C44B) \\sim Ueq, Uanis(C45A) \\sim Ueq, Uanis(C45B) \\sim Ueq, 
Uanis(C46A) \\sim Ueq, Uanis(C46B) \\sim Ueq, Uanis(C47A) \\sim Ueq, 
Uanis(C47B) \\sim Ueq, Uanis(C48A) \\sim Ueq, Uanis(C48B) \\sim Ueq, 
Uanis(C49A) \\sim Ueq, Uanis(C49B) \\sim Ueq, Uanis(C50A) \\sim Ueq, 
Uanis(C50B) \\sim Ueq, Uanis(C51) \\sim Ueq, Uanis(C52A) \\sim Ueq, 
Uanis(C52B) \\sim Ueq, Uanis(C53A) \\sim Ueq, Uanis(C53B) \\sim Ueq, 
Uanis(C54A) \\sim Ueq, Uanis(C54B) \\sim Ueq, Uanis(C55A) \\sim Ueq, 
Uanis(C55B) \\sim Ueq, Uanis(C56A) \\sim Ueq, Uanis(C56B) \\sim Ueq, 
Uanis(C57A) \\sim Ueq, Uanis(C57B) \\sim Ueq, Uanis(C58A) \\sim Ueq, 
Uanis(C58B) \\sim Ueq, Uanis(C59A) \\sim Ueq, Uanis(C59B) \\sim Ueq, 
Uanis(C60A) \\sim Ueq, Uanis(C60B) \\sim Ueq, Uanis(C61A) \\sim Ueq, 
Uanis(C61B) \\sim Ueq, Uanis(C62A) \\sim Ueq, Uanis(C62B) \\sim Ueq, 
Uanis(C63A) \\sim Ueq, Uanis(C63B) \\sim Ueq: with sigma of 0.01 and sigma for 
terminal atoms of 0.02
Uanis(O12A) = Uanis(O12B)
Uanis(C48B) = Uanis(C48A)
Uanis(C43B) = Uanis(C43A)
Uanis(C44A) = Uanis(C44B)
Uanis(C46B) = Uanis(C46A)
Uanis(C47B) = Uanis(C47A)
Uanis(C56B) = Uanis(C56A)
Uanis(C60A) = Uanis(C60B)
Uanis(C61B) = Uanis(C61A)
Uanis(C52A) = Uanis(C52B)
Uanis(C53B) = Uanis(C53A)
Uanis(C50B) = Uanis(C50A)
Uanis(C49A) = Uanis(C49B)
Uanis(C58B) = Uanis(C58A)
Uanis(C59B) = Uanis(C59A)
Uanis(C54A) = Uanis(C54B)
Uanis(C55B) = Uanis(C55A)
Uanis(C63A) = Uanis(C63B)
Uanis(O13A) = Uanis(O13B)
Uanis(C62B) = Uanis(C62A)
3. others
 Sof(C43B)=Sof(H43B)=Sof(C44B)=Sof(C45B)=Sof(H45B)=Sof(C46B)=Sof(C47B)=
 Sof(H47B)=Sof(C48B)=Sof(C49B)=Sof(H49B)=Sof(C50B)=Sof(H50B)=Sof(C52B)=
 Sof(H52B)=Sof(C53B)=Sof(H53B)=Sof(C54B)=Sof(C55B)=Sof(H55B)=Sof(C56B)=
 Sof(C57B)=Sof(H57B)=Sof(C58B)=Sof(C59B)=Sof(H59B)=Sof(C60B)=Sof(H60D)=
 Sof(H60E)=Sof(H60F)=Sof(C61B)=Sof(H61D)=Sof(H61E)=Sof(H61F)=Sof(C62B)=
 Sof(H62D)=Sof(H62E)=Sof(H62F)=Sof(C63B)=Sof(H63D)=Sof(H63E)=Sof(H63F)=
 Sof(O12B)=Sof(O13B)=Sof(O14B)=Sof(O15B)=1-FVAR(1)
 Sof(C43A)=Sof(H43A)=Sof(C44A)=Sof(C45A)=Sof(H45A)=Sof(C46A)=Sof(C47A)=
 Sof(H47A)=Sof(C48A)=Sof(C49A)=Sof(H49A)=Sof(C50A)=Sof(H50A)=Sof(C52A)=
 Sof(H52A)=Sof(C53A)=Sof(H53A)=Sof(C54A)=Sof(C55A)=Sof(H55A)=Sof(C56A)=
 Sof(C57A)=Sof(H57A)=Sof(C58A)=Sof(C59A)=Sof(H59A)=Sof(C60A)=Sof(H60A)=
 Sof(H60B)=Sof(H60C)=Sof(C61A)=Sof(H61A)=Sof(H61B)=Sof(H61C)=Sof(C62A)=
 Sof(H62A)=Sof(H62B)=Sof(H62C)=Sof(C63A)=Sof(H63A)=Sof(H63B)=Sof(H63C)=
 Sof(O12A)=Sof(O13A)=Sof(O14A)=Sof(O15A)=FVAR(1)
 Sof(H64C)=Sof(H64D)=Sof(Cl1B)=Sof(Cl2B)=1-FVAR(2)
 Sof(H64A)=Sof(H64B)=Sof(Cl1A)=Sof(Cl2A)=FVAR(2)
4.a Secondary CH2 refined with riding coordinates:
 C64(H64A,H64B), C64(H64C,H64D)
4.b Aromatic/amide H refined with riding coordinates:
 C1(H1), C3(H3), C5(H5), C7(H7), C8(H8), C10(H10), C11(H11), C13(H13),
 C15(H15), C17(H17), C22(H22), C24(H24), C26(H26), C28(H28), C29(H29), C31(H31),
  C32(H32), C34(H34), C36(H36), C38(H38), C43A(H43A), C43B(H43B), C45A(H45A),
 C45B(H45B), C47A(H47A), C47B(H47B), C49A(H49A), C49B(H49B), C50A(H50A),
 C50B(H50B), C52A(H52A), C52B(H52B), C53A(H53A), C53B(H53B), C55A(H55A),
 C55B(H55B), C57A(H57A), C57B(H57B), C59A(H59A), C59B(H59B)
4.c Idealised Me refined as rotating group:
 C18(H18A,H18B,H18C), C19(H19A,H19B,H19C), C20(H20A,H20B,H20C), C21(H21A,H21B,
 H21C), C39(H39A,H39B,H39C), C40(H40A,H40B,H40C), C41(H41A,H41B,H41C), C42(H42A,
 H42B,H42C), C60A(H60A,H60B,H60C), C60B(H60D,H60E,H60F), C61A(H61A,H61B,H61C),
 C61B(H61D,H61E,H61F), C62A(H62A,H62B,H62C), C62B(H62D,H62E,H62F), C63A(H63A,
 H63B,H63C), C63B(H63D,H63E,H63F)
;

loop_
_space_group_symop_id
_space_group_symop_operation_xyz
1 'x, y, z'
2 '-x, y+1/2, -z+1/2'
3 '-x, -y, -z'
4 'x, -y-1/2, z-1/2'

loop_
_atom_site_label
_atom_site_type_symbol
_atom_site_fract_x
_atom_site_fract_y
_atom_site_fract_z
_atom_site_U_iso_or_equiv
_atom_site_adp_type
_atom_site_occupancy
_atom_site_symmetry_multiplicity
_atom_site_calc_flag
_atom_site_refinement_flags
_atom_site_disorder_assembly
_atom_site_disorder_group
C1 C 0.6172(3) 0.06951(17) 1.1432(3) 0.0296(9) Uani 1 1 d . . .
H1 H 0.5572 0.0700 1.1494 0.036 Uiso 1 1 calc R . .
C2 C 0.6745(3) 0.06030(17) 1.2114(3) 0.0311(9) Uani 1 1 d . . .
C3 C 0.7626(3) 0.06000(17) 1.2036(3) 0.0313(9) Uani 1 1 d . . .
H3 H 0.8014 0.0535 1.2508 0.038 Uiso 1 1 calc R . .
C4 C 0.7926(3) 0.06916(18) 1.1272(3) 0.0330(10) Uani 1 1 d . . .
C5 C 0.7358(3) 0.07832(18) 1.0575(3) 0.0322(9) Uani 1 1 d . . .
H5 H 0.7573 0.0847 1.0047 0.039 Uiso 1 1 calc R . .
C6 C 0.6483(3) 0.07812(17) 1.0653(3) 0.0283(9) Uani 1 1 d . . .
C7 C 0.5853(3) 0.08567(18) 0.9931(3) 0.0295(9) Uani 1 1 d . . .
H7 H 0.5289 0.0979 1.0028 0.035 Uiso 1 1 calc R . .
C8 C 0.6049(3) 0.07574(18) 0.9115(3) 0.0308(9) Uani 1 1 d . . .
H8 H 0.6638 0.0710 0.9024 0.037 Uiso 1 1 calc R . .
C9 C 0.5439(3) 0.07185(15) 0.8382(3) 0.0254(8) Uani 1 1 d . . .
C10 C 0.4513(3) 0.08416(16) 0.8494(3) 0.0294(9) Uani 1 1 d . A .
H10 H 0.4340 0.0929 0.9032 0.035 Uiso 1 1 calc R . .
C11 C 0.3919(3) 0.08306(16) 0.7838(3) 0.0289(9) Uani 1 1 d . A .
H11 H 0.4126 0.0808 0.7301 0.035 Uiso 1 1 calc R . .
C12 C 0.2979(3) 0.08512(17) 0.7885(3) 0.0303(9) Uani 1 1 d . . .
C13 C 0.2469(3) 0.0885(2) 0.7154(3) 0.0390(11) Uani 1 1 d . . .
H13 H 0.2719 0.0907 0.6637 0.047 Uiso 1 1 calc R . .
C14 C 0.1581(3) 0.0887(2) 0.7183(3) 0.0465(12) Uani 1 1 d . . .
C15 C 0.1208(3) 0.0841(2) 0.7924(3) 0.0415(11) Uani 1 1 d . . .
H15 H 0.0602 0.0837 0.7935 0.050 Uiso 1 1 calc R . .
C16 C 0.1731(3) 0.0800(2) 0.8661(3) 0.0374(10) Uani 1 1 d . . .
C17 C 0.2617(3) 0.08141(17) 0.8647(3) 0.0326(10) Uani 1 1 d . . .
H17 H 0.2972 0.0799 0.9150 0.039 Uiso 1 1 calc R . .
C18 C 0.5628(3) 0.0550(2) 1.3049(3) 0.0394(11) Uani 1 1 d . . .
H18A H 0.5426 0.0941 1.2902 0.059 Uiso 1 1 calc R . .
H18B H 0.5555 0.0478 1.3638 0.059 Uiso 1 1 calc R . .
H18C H 0.5295 0.0265 1.2710 0.059 Uiso 1 1 calc R . .
C19 C 0.9403(3) 0.0633(3) 1.1770(4) 0.0536(14) Uani 1 1 d . . .
H19A H 0.9375 0.0950 1.2170 0.080 Uiso 1 1 calc R . .
H19B H 0.9972 0.0625 1.1555 0.080 Uiso 1 1 calc R . .
H19C H 0.9296 0.0265 1.2045 0.080 Uiso 1 1 calc R . .
C20 C 0.0206(4) 0.0894(5) 0.6445(4) 0.109(3) Uani 1 1 d . . .
H20A H 0.0047 0.0523 0.6686 0.163 Uiso 1 1 calc R . .
H20B H -0.0057 0.0925 0.5877 0.163 Uiso 1 1 calc R . .
H20C H 0.0002 0.1212 0.6781 0.163 Uiso 1 1 calc R . .
C21 C 0.1779(4) 0.0697(3) 1.0122(3) 0.0604(16) Uani 1 1 d . . .
H21A H 0.2152 0.0357 1.0111 0.091 Uiso 1 1 calc R . .
H21B H 0.1394 0.0656 1.0571 0.091 Uiso 1 1 calc R . .
H21C H 0.2131 0.1046 1.0218 0.091 Uiso 1 1 calc R . .
C22 C 0.7948(3) 0.1279(3) 0.8346(3) 0.0488(14) Uani 1 1 d . . .
H22 H 0.7532 0.1159 0.7922 0.059 Uiso 1 1 calc R . .
C23 C 0.8700(3) 0.0951(2) 0.8535(3) 0.0387(11) Uani 1 1 d . . .
C24 C 0.9278(3) 0.1142(2) 0.9160(3) 0.0400(11) Uani 1 1 d . . .
H24 H 0.9780 0.0920 0.9301 0.048 Uiso 1 1 calc R . .
C25 C 0.9144(3) 0.1648(3) 0.9586(3) 0.0482(13) Uani 1 1 d . . .
C26 C 0.8421(4) 0.1972(3) 0.9414(3) 0.0504(13) Uani 1 1 d . . .
H26 H 0.8331 0.2319 0.9713 0.060 Uiso 1 1 calc R . .
C27 C 0.7832(3) 0.1790(2) 0.8806(4) 0.0490(14) Uani 1 1 d . . .
C28 C 0.7057(3) 0.2173(2) 0.8613(3) 0.0460(12) Uani 1 1 d . . .
H28 H 0.7030 0.2527 0.8910 0.055 Uiso 1 1 calc R . .
C29 C 0.6419(3) 0.2049(2) 0.8064(3) 0.0457(12) Uani 1 1 d . . .
H29 H 0.6377 0.1671 0.7835 0.055 Uiso 1 1 calc R . .
C30 C 0.5744(3) 0.25022(19) 0.7785(3) 0.0323(10) Uani 1 1 d . . .
C31 C 0.5044(3) 0.23108(18) 0.7194(3) 0.0314(9) Uani 1 1 d . A .
H31 H 0.4612 0.2587 0.7038 0.038 Uiso 1 1 calc R . .
C32 C 0.4954(3) 0.17730(18) 0.6846(3) 0.0319(9) Uani 1 1 d . A .
H32 H 0.5325 0.1477 0.7067 0.038 Uiso 1 1 calc R . .
C33 C 0.4324(3) 0.16137(19) 0.6149(3) 0.0322(9) Uani 1 1 d . . .
C34 C 0.3578(3) 0.19394(18) 0.5977(3) 0.0318(9) Uani 1 1 d . . .
H34 H 0.3471 0.2273 0.6298 0.038 Uiso 1 1 calc R . .
C35 C 0.3000(3) 0.17710(19) 0.5335(3) 0.0337(10) Uani 1 1 d . . .
C36 C 0.3144(3) 0.12773(18) 0.4862(3) 0.0339(10) Uani 1 1 d . . .
H36 H 0.2741 0.1161 0.4424 0.041 Uiso 1 1 calc R . .
C37 C 0.3891(3) 0.0961(2) 0.5047(3) 0.0387(11) Uani 1 1 d . . .
C38 C 0.4473(3) 0.1126(2) 0.5685(3) 0.0387(11) Uani 1 1 d . . .
H38 H 0.4978 0.0904 0.5808 0.046 Uiso 1 1 calc R . .
C39 C 0.8280(4) 0.0221(3) 0.7547(4) 0.0691(18) Uani 1 1 d . . .
H39A H 0.7746 0.0150 0.7813 0.104 Uiso 1 1 calc R . .
H39B H 0.8489 -0.0143 0.7326 0.104 Uiso 1 1 calc R . .
H39C H 0.8172 0.0500 0.7093 0.104 Uiso 1 1 calc R . .
C40 C 0.9636(5) 0.2236(4) 1.0731(4) 0.092(3) Uani 1 1 d . . .
H40A H 0.9692 0.2610 1.0451 0.139 Uiso 1 1 calc R . .
H40B H 1.0043 0.2219 1.1221 0.139 Uiso 1 1 calc R . .
H40C H 0.9050 0.2195 1.0902 0.139 Uiso 1 1 calc R . .
C41 C 0.2046(4) 0.2541(2) 0.5590(3) 0.0490(13) Uani 1 1 d . . .
H41A H 0.1992 0.2420 0.6166 0.074 Uiso 1 1 calc R . .
H41B H 0.1504 0.2711 0.5365 0.074 Uiso 1 1 calc R . .
H41C H 0.2505 0.2828 0.5572 0.074 Uiso 1 1 calc R . .
C42 C 0.3511(4) 0.0267(2) 0.3983(3) 0.0548(14) Uani 1 1 d . . .
H42A H 0.2971 0.0165 0.4217 0.082 Uiso 1 1 calc R . .
H42B H 0.3747 -0.0075 0.3722 0.082 Uiso 1 1 calc R . .
H42C H 0.3406 0.0572 0.3566 0.082 Uiso 1 1 calc R . .
C43A C 0.6725(5) 0.3078(4) 1.0372(5) 0.0355(17) Uani 0.682(3) 1 d PU A 1
H43A H 0.6326 0.3200 0.9934 0.043 Uiso 0.682(3) 1 calc PR A 1
C43B C 0.6871(10) 0.3380(8) 1.0103(9) 0.0355(17) Uani 0.318(3) 1 d PU A 2
H43B H 0.6575 0.3566 0.9641 0.043 Uiso 0.318(3) 1 calc PR A 2
C44A C 0.7455(6) 0.3448(4) 1.0629(6) 0.042(2) Uani 0.682(3) 1 d PU A 1
C44B C 0.7619(16) 0.3668(11) 1.0520(17) 0.042(2) Uani 0.318(3) 1 d PU A 2
C45A C 0.8007(13) 0.3247(7) 1.1297(9) 0.035(3) Uani 0.682(3) 1 d PU A 1
H45A H 0.8470 0.3479 1.1519 0.042 Uiso 0.682(3) 1 calc PR A 1
C45B C 0.799(3) 0.3358(16) 1.114(2) 0.038(8) Uani 0.318(3) 1 d PU A 2
H45B H 0.8506 0.3505 1.1411 0.046 Uiso 0.318(3) 1 calc PR A 2
C46A C 0.7865(7) 0.2719(5) 1.1616(7) 0.040(2) Uani 0.682(3) 1 d PU A 1
C46B C 0.7675(17) 0.2825(13) 1.1436(18) 0.040(2) Uani 0.318(3) 1 d PU A 2
C47A C 0.7158(5) 0.2368(3) 1.1357(5) 0.0412(18) Uani 0.682(3) 1 d PU A 1
H47A H 0.7077 0.2002 1.1610 0.049 Uiso 0.682(3) 1 calc PR A 1
C47B C 0.7033(14) 0.2568(8) 1.1042(13) 0.0412(18) Uani 0.318(3) 1 d PU A 2
H47B H 0.6874 0.2193 1.1217 0.049 Uiso 0.318(3) 1 calc PR A 2
C48A C 0.6611(5) 0.2559(3) 1.0754(5) 0.0387(16) Uani 0.682(3) 1 d PU A 1
C48B C 0.6566(13) 0.2822(9) 1.0368(14) 0.0387(16) Uani 0.318(3) 1 d PU A 2
C49A C 0.5817(5) 0.2206(3) 1.0504(4) 0.0327(13) Uani 0.682(3) 1 d PU A 1
H49A H 0.5757 0.1855 1.0799 0.039 Uiso 0.682(3) 1 calc PR A 1
C49B C 0.5823(9) 0.2596(6) 0.9935(9) 0.0327(13) Uani 0.318(3) 1 d PU A 2
H49B H 0.5657 0.2749 0.9400 0.039 Uiso 0.318(3) 1 calc PR A 2
C50A C 0.5220(5) 0.2320(3) 0.9950(5) 0.0343(17) Uani 0.682(3) 1 d PU A 1
H50A H 0.5301 0.2620 0.9561 0.041 Uiso 0.682(3) 1 calc PR A 1
C50B C 0.5291(13) 0.2139(8) 1.0262(12) 0.0343(17) Uani 0.318(3) 1 d PU A 2
H50B H 0.5518 0.1923 1.0728 0.041 Uiso 0.318(3) 1 calc PR A 2
C51 C 0.4398(3) 0.19933(19) 0.9894(3) 0.0321(10) Uani 1 1 d U . .
C52A C 0.3768(4) 0.2122(3) 0.9196(4) 0.0227(11) Uani 0.682(3) 1 d PU A 1
H52A H 0.3281 0.1877 0.9125 0.027 Uiso 0.682(3) 1 calc PR A 1
C52B C 0.4133(8) 0.2353(5) 0.9144(8) 0.0227(11) Uani 0.318(3) 1 d PU A 2
H52B H 0.4462 0.2657 0.8929 0.027 Uiso 0.318(3) 1 calc PR A 2
C53A C 0.3829(4) 0.2581(2) 0.8619(4) 0.0231(11) Uani 0.682(3) 1 d PU A 1
H53A H 0.4389 0.2726 0.8560 0.028 Uiso 0.682(3) 1 calc PR A 1
C53B C 0.3437(9) 0.2196(5) 0.8858(9) 0.0231(11) Uani 0.318(3) 1 d PU A 2
H53B H 0.3211 0.1829 0.8993 0.028 Uiso 0.318(3) 1 calc PR A 2
C54A C 0.3130(4) 0.2862(3) 0.8097(4) 0.0190(11) Uani 0.682(3) 1 d PU A 1
C54B C 0.2878(9) 0.2657(6) 0.8204(8) 0.0190(11) Uani 0.318(3) 1 d PU A 2
C55A C 0.2294(4) 0.2646(3) 0.8136(4) 0.0214(12) Uani 0.682(3) 1 d PU A 1
H55A H 0.2186 0.2305 0.8441 0.026 Uiso 0.682(3) 1 calc PR A 1
C55B C 0.2006(9) 0.2492(6) 0.8164(9) 0.0214(12) Uani 0.318(3) 1 d PU A 2
H55B H 0.1835 0.2150 0.8434 0.026 Uiso 0.318(3) 1 calc PR A 2
C56A C 0.1623(5) 0.2955(4) 0.7705(7) 0.0232(17) Uani 0.682(3) 1 d PU A 1
C56B C 0.1396(15) 0.2839(10) 0.7721(17) 0.0232(17) Uani 0.318(3) 1 d PU A 2
C57A C 0.1781(10) 0.3435(6) 0.7246(10) 0.023(2) Uani 0.682(3) 1 d PU A 1
H57A H 0.1318 0.3636 0.6962 0.028 Uiso 0.682(3) 1 calc PR A 1
C57B C 0.169(3) 0.3320(16) 0.735(3) 0.043(11) Uani 0.318(3) 1 d PU A 2
H57B H 0.1280 0.3557 0.7048 0.052 Uiso 0.318(3) 1 calc PR A 2
C58A C 0.2630(6) 0.3634(4) 0.7189(5) 0.0272(17) Uani 0.682(3) 1 d PU A 1
C58B C 0.2548(14) 0.3497(8) 0.7361(12) 0.0272(17) Uani 0.318(3) 1 d PU A 2
C59A C 0.3289(4) 0.3345(3) 0.7630(4) 0.0229(13) Uani 0.682(3) 1 d PU A 1
H59A H 0.3861 0.3481 0.7611 0.027 Uiso 0.682(3) 1 calc PR A 1
C59B C 0.3173(9) 0.3142(7) 0.7816(9) 0.0229(13) Uani 0.318(3) 1 d PU A 2
H59B H 0.3766 0.3237 0.7848 0.027 Uiso 0.318(3) 1 calc PR A 2
C60A C 0.7199(7) 0.4148(4) 0.9610(5) 0.063(2) Uani 0.682(3) 1 d PU A 1
H60A H 0.7231 0.3844 0.9190 0.095 Uiso 0.682(3) 1 calc PR A 1
H60B H 0.7424 0.4511 0.9399 0.095 Uiso 0.682(3) 1 calc PR A 1
H60C H 0.6600 0.4203 0.9734 0.095 Uiso 0.682(3) 1 calc PR A 1
C60B C 0.7669(15) 0.4424(9) 0.9562(12) 0.063(2) Uani 0.318(3) 1 d PU A 2
H60D H 0.7690 0.4136 0.9119 0.095 Uiso 0.318(3) 1 calc PR A 2
H60E H 0.8027 0.4757 0.9438 0.095 Uiso 0.318(3) 1 calc PR A 2
H60F H 0.7076 0.4553 0.9598 0.095 Uiso 0.318(3) 1 calc PR A 2
C61A C 0.8328(8) 0.1969(5) 1.2584(7) 0.065(3) Uani 0.682(3) 1 d PU A 1
H61A H 0.7770 0.1937 1.2821 0.098 Uiso 0.682(3) 1 calc PR A 1
H61B H 0.8786 0.1894 1.3018 0.098 Uiso 0.682(3) 1 calc PR A 1
H61C H 0.8360 0.1684 1.2137 0.098 Uiso 0.682(3) 1 calc PR A 1
C61B C 0.7985(17) 0.1985(11) 1.2268(17) 0.065(3) Uani 0.318(3) 1 d PU A 2
H61D H 0.7389 0.1943 1.2409 0.098 Uiso 0.318(3) 1 calc PR A 2
H61E H 0.8371 0.1857 1.2738 0.098 Uiso 0.318(3) 1 calc PR A 2
H61F H 0.8078 0.1747 1.1780 0.098 Uiso 0.318(3) 1 calc PR A 2
C62A C 0.0555(5) 0.2321(5) 0.8199(8) 0.053(2) Uani 0.682(3) 1 d PU A 1
H62A H 0.0885 0.1985 0.8034 0.080 Uiso 0.682(3) 1 calc PR A 1
H62B H -0.0059 0.2239 0.8102 0.080 Uiso 0.682(3) 1 calc PR A 1
H62C H 0.0692 0.2402 0.8790 0.080 Uiso 0.682(3) 1 calc PR A 1
C62B C 0.0235(12) 0.2278(13) 0.813(2) 0.053(2) Uani 0.318(3) 1 d PU A 2
H62D H 0.0493 0.1908 0.7987 0.080 Uiso 0.318(3) 1 calc PR A 2
H62E H -0.0389 0.2255 0.8029 0.080 Uiso 0.318(3) 1 calc PR A 2
H62F H 0.0381 0.2361 0.8721 0.080 Uiso 0.318(3) 1 calc PR A 2
C63A C 0.3565(5) 0.4304(3) 0.6623(4) 0.0323(14) Uani 0.682(3) 1 d PU A 1
H63A H 0.3801 0.4470 0.7150 0.048 Uiso 0.682(3) 1 calc PR A 1
H63B H 0.3555 0.4600 0.6188 0.048 Uiso 0.682(3) 1 calc PR A 1
H63C H 0.3925 0.3979 0.6470 0.048 Uiso 0.682(3) 1 calc PR A 1
C63B C 0.3661(10) 0.4102(6) 0.6911(10) 0.0323(14) Uani 0.318(3) 1 d PU A 2
H63D H 0.3943 0.4144 0.7470 0.048 Uiso 0.318(3) 1 calc PR A 2
H63E H 0.3726 0.4462 0.6598 0.048 Uiso 0.318(3) 1 calc PR A 2
H63F H 0.3925 0.3782 0.6624 0.048 Uiso 0.318(3) 1 calc PR A 2
O1 O 0.6515(2) 0.04993(14) 1.28993(19) 0.0391(7) Uani 1 1 d . . .
O2 O 0.8774(2) 0.07189(17) 1.1106(2) 0.0514(9) Uani 1 1 d . . .
O3 O 0.56921(19) 0.05868(12) 0.77060(18) 0.0319(7) Uani 1 1 d . . .
O4 O 0.1121(2) 0.0927(2) 0.6434(3) 0.0734(14) Uani 1 1 d . . .
O5 O 0.1288(2) 0.07465(19) 0.9352(2) 0.0581(11) Uani 1 1 d . . .
O6 O 0.8921(2) 0.04552(17) 0.8156(2) 0.0532(9) Uani 1 1 d . . .
O7 O 0.9808(3) 0.17903(19) 1.0189(3) 0.0628(11) Uani 1 1 d . . .
O8 O 0.5775(2) 0.30069(14) 0.8020(2) 0.0488(9) Uani 1 1 d . . .
O9 O 0.2245(2) 0.20468(14) 0.51015(19) 0.0401(8) Uani 1 1 d . . .
O10 O 0.4104(2) 0.04691(15) 0.4625(2) 0.0507(9) Uani 1 1 d . . .
O11 O 0.4156(2) 0.16230(14) 1.0357(2) 0.0403(8) Uani 1 1 d . A .
O12A O 0.7681(6) 0.3986(4) 1.0328(6) 0.061(3) Uani 0.682(3) 1 d P A 1
O12B O 0.7984(15) 0.4170(11) 1.0344(16) 0.061(3) Uani 0.318(3) 1 d P A 2
O13A O 0.8426(6) 0.2547(5) 1.2253(7) 0.048(2) Uani 0.682(3) 1 d P A 1
O13B O 0.8155(16) 0.2587(12) 1.208(2) 0.048(2) Uani 0.318(3) 1 d P A 2
O14A O 0.0767(7) 0.2808(6) 0.7724(9) 0.033(2) Uani 0.682(3) 1 d PU A 1
O14B O 0.0565(17) 0.2738(14) 0.763(2) 0.040(6) Uani 0.318(3) 1 d PU A 2
O15A O 0.2711(6) 0.4102(3) 0.6713(4) 0.0349(17) Uani 0.682(3) 1 d PU A 1
O15B O 0.2775(13) 0.3985(9) 0.6968(11) 0.047(5) Uani 0.318(3) 1 d PU A 2
Pd1 Pd 0.434074(19) 0.178841(12) 0.805860(19) 0.02349(9) Uani 1 1 d . . .
Pd2 Pd 0.603621(19) 0.170057(13) 0.932329(19) 0.02512(9) Uani 1 1 d . A .
C64 C 0.0707(6) 0.1183(4) 0.4323(5) 0.104(3) Uani 1 1 d . . .
H64A H 0.0930 0.1382 0.4838 0.125 Uiso 0.680(12) 1 calc PR B 3
H64B H 0.0959 0.1371 0.3846 0.125 Uiso 0.680(12) 1 calc PR B 3
H64C H 0.0999 0.1404 0.3900 0.125 Uiso 0.320(12) 1 calc PR B 4
H64D H 0.1078 0.1189 0.4847 0.125 Uiso 0.320(12) 1 calc PR B 4
Cl1A Cl 0.1005(4) 0.0415(3) 0.4370(5) 0.132(3) Uani 0.680(12) 1 d P B 3
Cl1B Cl 0.057(2) 0.0577(8) 0.4040(10) 0.231(12) Uani 0.320(12) 1 d P B 4
Cl2A Cl -0.0369(3) 0.1238(3) 0.4215(3) 0.131(3) Uani 0.680(12) 1 d P B 3
Cl2B Cl -0.0310(14) 0.1521(14) 0.4487(13) 0.339(17) Uani 0.320(12) 1 d P B 4

loop_
_atom_site_aniso_label
_atom_site_aniso_U_11
_atom_site_aniso_U_22
_atom_site_aniso_U_33
_atom_site_aniso_U_23
_atom_site_aniso_U_13
_atom_site_aniso_U_12
C1 0.027(2) 0.023(2) 0.039(2) -0.0015(17) -0.0004(18) 0.0012(16)
C2 0.037(2) 0.0209(19) 0.035(2) -0.0012(17) 0.0034(19) -0.0002(17)
C3 0.030(2) 0.026(2) 0.037(2) 0.0001(18) -0.0074(18) 0.0000(17)
C4 0.026(2) 0.028(2) 0.044(3) -0.0001(19) -0.0027(19) 0.0036(17)
C5 0.033(2) 0.029(2) 0.035(2) -0.0008(18) 0.0042(19) 0.0006(18)
C6 0.026(2) 0.0211(19) 0.037(2) -0.0018(17) -0.0039(18) 0.0031(16)
C7 0.024(2) 0.028(2) 0.037(2) -0.0014(18) -0.0005(17) 0.0044(16)
C8 0.025(2) 0.028(2) 0.039(2) -0.0042(18) -0.0019(18) 0.0022(17)
C9 0.026(2) 0.0136(17) 0.036(2) -0.0001(16) 0.0007(17) -0.0006(15)
C10 0.031(2) 0.0177(18) 0.039(2) 0.0028(17) -0.0003(18) 0.0008(16)
C11 0.031(2) 0.0176(18) 0.038(2) 0.0007(17) 0.0007(18) -0.0045(16)
C12 0.028(2) 0.0172(18) 0.046(3) -0.0012(17) 0.0047(19) -0.0032(16)
C13 0.033(2) 0.039(3) 0.044(3) 0.010(2) 0.000(2) -0.004(2)
C14 0.031(2) 0.051(3) 0.056(3) 0.014(2) -0.003(2) -0.004(2)
C15 0.023(2) 0.050(3) 0.050(3) 0.000(2) -0.004(2) 0.002(2)
C16 0.033(2) 0.039(2) 0.040(3) -0.003(2) 0.003(2) 0.005(2)
C17 0.031(2) 0.0208(19) 0.044(3) -0.0023(18) -0.0086(19) 0.0037(17)
C18 0.041(3) 0.039(3) 0.039(3) -0.003(2) 0.007(2) -0.001(2)
C19 0.035(3) 0.064(4) 0.060(4) 0.002(3) -0.013(2) 0.008(2)
C20 0.041(4) 0.227(11) 0.055(4) 0.034(5) -0.019(3) -0.016(5)
C21 0.047(3) 0.093(5) 0.041(3) -0.009(3) 0.005(3) 0.006(3)
C22 0.029(2) 0.081(4) 0.035(3) 0.024(3) -0.004(2) -0.009(2)
C23 0.029(2) 0.052(3) 0.036(3) 0.006(2) 0.0097(19) 0.001(2)
C24 0.031(2) 0.050(3) 0.039(3) 0.006(2) 0.002(2) 0.006(2)
C25 0.037(3) 0.067(4) 0.041(3) 0.009(3) 0.010(2) 0.006(2)
C26 0.052(3) 0.057(3) 0.044(3) 0.005(3) 0.016(3) 0.002(3)
C27 0.040(3) 0.055(3) 0.055(3) 0.023(3) 0.023(2) 0.017(2)
C28 0.050(3) 0.045(3) 0.044(3) -0.005(2) 0.003(2) -0.001(2)
C29 0.036(3) 0.059(3) 0.042(3) 0.013(2) 0.005(2) -0.016(2)
C30 0.030(2) 0.032(2) 0.035(2) 0.0110(18) 0.0000(18) -0.0073(18)
C31 0.030(2) 0.029(2) 0.036(2) 0.0045(18) 0.0085(18) 0.0002(17)
C32 0.031(2) 0.030(2) 0.036(2) 0.0104(18) 0.0094(18) 0.0026(18)
C33 0.031(2) 0.032(2) 0.034(2) 0.0100(18) 0.0062(18) -0.0040(18)
C34 0.048(3) 0.023(2) 0.026(2) 0.0001(16) 0.0092(19) -0.0060(18)
C35 0.042(3) 0.030(2) 0.028(2) 0.0053(18) 0.0019(19) -0.0020(19)
C36 0.043(3) 0.030(2) 0.028(2) 0.0002(18) 0.0027(19) -0.0050(19)
C37 0.048(3) 0.037(2) 0.033(2) 0.0014(19) 0.008(2) -0.007(2)
C38 0.039(3) 0.038(3) 0.040(3) 0.006(2) 0.011(2) 0.005(2)
C39 0.086(5) 0.063(4) 0.059(4) -0.004(3) 0.008(3) -0.027(4)
C40 0.065(4) 0.148(8) 0.065(5) -0.035(5) 0.003(4) 0.022(5)
C41 0.049(3) 0.048(3) 0.049(3) -0.010(2) -0.002(2) 0.014(2)
C42 0.083(4) 0.036(3) 0.045(3) -0.008(2) 0.006(3) 0.000(3)
C43A 0.034(3) 0.052(4) 0.020(3) -0.011(3) -0.001(3) 0.013(3)
C43B 0.034(3) 0.052(4) 0.020(3) -0.011(3) -0.001(3) 0.013(3)
C44A 0.046(4) 0.039(5) 0.040(4) -0.010(4) 0.002(3) 0.008(4)
C44B 0.046(4) 0.039(5) 0.040(4) -0.010(4) 0.002(3) 0.008(4)
C45A 0.033(4) 0.045(7) 0.027(5) -0.008(5) -0.003(4) 0.002(5)
C45B 0.037(10) 0.037(10) 0.041(12) 0.011(7) 0.000(8) -0.004(7)
C46A 0.033(5) 0.041(5) 0.046(5) -0.015(4) -0.002(4) 0.001(4)
C46B 0.033(5) 0.041(5) 0.046(5) -0.015(4) -0.002(4) 0.001(4)
C47A 0.041(3) 0.034(4) 0.049(5) -0.009(3) 0.003(3) 0.000(3)
C47B 0.041(3) 0.034(4) 0.049(5) -0.009(3) 0.003(3) 0.000(3)
C48A 0.042(3) 0.031(4) 0.045(4) -0.012(3) 0.015(3) -0.001(3)
C48B 0.042(3) 0.031(4) 0.045(4) -0.012(3) 0.015(3) -0.001(3)
C49A 0.040(3) 0.026(3) 0.033(3) -0.005(2) 0.009(3) 0.004(2)
C49B 0.040(3) 0.026(3) 0.033(3) -0.005(2) 0.009(3) 0.004(2)
C50A 0.034(3) 0.032(4) 0.038(4) -0.013(3) 0.006(3) 0.003(3)
C50B 0.034(3) 0.032(4) 0.038(4) -0.013(3) 0.006(3) 0.003(3)
C51 0.032(2) 0.031(2) 0.033(2) -0.0060(18) 0.0000(18) 0.0125(18)
C52A 0.023(3) 0.019(3) 0.025(2) 0.002(2) -0.007(2) -0.0061(19)
C52B 0.023(3) 0.019(3) 0.025(2) 0.002(2) -0.007(2) -0.0061(19)
C53A 0.029(3) 0.013(2) 0.028(3) -0.0009(19) 0.001(2) 0.0004(18)
C53B 0.029(3) 0.013(2) 0.028(3) -0.0009(19) 0.001(2) 0.0004(18)
C54A 0.021(2) 0.014(2) 0.022(2) 0.001(2) 0.0046(18) -0.0063(18)
C54B 0.021(2) 0.014(2) 0.022(2) 0.001(2) 0.0046(18) -0.0063(18)
C55A 0.019(3) 0.020(2) 0.025(2) 0.0017(19) 0.003(2) -0.0073(19)
C55B 0.019(3) 0.020(2) 0.025(2) 0.0017(19) 0.003(2) -0.0073(19)
C56A 0.019(4) 0.023(4) 0.028(2) -0.002(3) -0.001(3) -0.005(3)
C56B 0.019(4) 0.023(4) 0.028(2) -0.002(3) -0.001(3) -0.005(3)
C57A 0.026(4) 0.017(4) 0.026(5) -0.003(4) -0.003(4) 0.006(4)
C57B 0.043(12) 0.045(14) 0.042(12) 0.004(8) 0.002(7) 0.003(9)
C58A 0.034(2) 0.024(3) 0.024(3) 0.000(2) 0.005(2) -0.001(2)
C58B 0.034(2) 0.024(3) 0.024(3) 0.000(2) 0.005(2) -0.001(2)
C59A 0.027(2) 0.016(2) 0.026(2) 0.0063(19) 0.0059(19) -0.005(2)
C59B 0.027(2) 0.016(2) 0.026(2) 0.0063(19) 0.0059(19) -0.005(2)
C60A 0.084(6) 0.062(5) 0.043(4) -0.005(4) -0.011(4) -0.004(4)
C60B 0.084(6) 0.062(5) 0.043(4) -0.005(4) -0.011(4) -0.004(4)
C61A 0.077(8) 0.038(3) 0.079(8) 0.002(5) 0.000(5) 0.000(5)
C61B 0.077(8) 0.038(3) 0.079(8) 0.002(5) 0.000(5) 0.000(5)
C62A 0.021(5) 0.053(4) 0.085(5) 0.028(4) -0.004(6) -0.011(5)
C62B 0.021(5) 0.053(4) 0.085(5) 0.028(4) -0.004(6) -0.011(5)
C63A 0.047(3) 0.017(3) 0.032(3) 0.013(2) -0.001(3) -0.004(3)
C63B 0.047(3) 0.017(3) 0.032(3) 0.013(2) -0.001(3) -0.004(3)
O1 0.0434(19) 0.0404(18) 0.0333(17) 0.0002(14) 0.0014(14) 0.0020(15)
O2 0.0246(17) 0.075(3) 0.054(2) 0.0065(19) -0.0043(15) 0.0023(17)
O3 0.0366(16) 0.0246(14) 0.0340(17) -0.0063(12) -0.0004(13) 0.0046(12)
O4 0.040(2) 0.128(4) 0.051(2) 0.034(3) -0.0071(18) -0.012(2)
O5 0.0327(18) 0.094(3) 0.048(2) -0.005(2) 0.0020(16) 0.0109(19)
O6 0.056(2) 0.054(2) 0.050(2) -0.0040(18) 0.0078(18) -0.0001(18)
O7 0.050(2) 0.083(3) 0.057(2) -0.017(2) 0.0098(19) -0.003(2)
O8 0.064(2) 0.0327(18) 0.048(2) 0.0046(15) -0.0058(18) -0.0126(16)
O9 0.049(2) 0.0385(18) 0.0318(17) -0.0057(14) -0.0014(15) 0.0061(15)
O10 0.059(2) 0.043(2) 0.051(2) -0.0074(17) 0.0105(18) 0.0072(17)
O11 0.0365(18) 0.0418(18) 0.0433(19) 0.0048(15) 0.0073(15) 0.0122(14)
O12A 0.072(8) 0.071(8) 0.037(2) -0.009(4) -0.013(5) 0.019(5)
O12B 0.072(8) 0.071(8) 0.037(2) -0.009(4) -0.013(5) 0.019(5)
O13A 0.060(7) 0.030(3) 0.054(6) -0.001(3) -0.008(4) -0.001(4)
O13B 0.060(7) 0.030(3) 0.054(6) -0.001(3) -0.008(4) -0.001(4)
O14A 0.027(5) 0.030(4) 0.041(4) 0.006(3) -0.009(3) -0.005(3)
O14B 0.038(10) 0.034(8) 0.045(9) 0.003(6) -0.006(7) -0.003(7)
O15A 0.047(3) 0.024(3) 0.032(3) 0.012(2) -0.006(3) 0.000(2)
O15B 0.036(7) 0.049(9) 0.055(9) -0.008(7) 0.000(7) -0.011(6)
Pd1 0.02410(16) 0.01678(14) 0.02896(17) 0.00218(12) -0.00226(12) -0.00133(11)
Pd2 0.02240(16) 0.02860(16) 0.02435(16) -0.00190(12) 0.00162(12) 0.00445(12)
C64 0.114(7) 0.126(8) 0.076(5) 0.016(5) 0.029(5) -0.051(6)
Cl1A 0.138(4) 0.110(4) 0.158(6) -0.072(4) 0.083(4) -0.049(3)
Cl1B 0.47(3) 0.129(11) 0.095(8) -0.049(8) 0.020(14) -0.026(17)
Cl2A 0.116(4) 0.187(5) 0.082(3) 0.034(3) -0.046(3) -0.057(4)
Cl2B 0.276(18) 0.56(3) 0.207(16) 0.220(19) 0.159(14) 0.35(2)

loop_
_atom_type_symbol
_atom_type_description
_atom_type_scat_dispersion_real
_atom_type_scat_dispersion_imag
_atom_type_scat_source
C C 0.0033 0.0016 'International Tables Vol C Tables 4.2.6.8 and 6.1.1.4'
H H 0.0000 0.0000 'International Tables Vol C Tables 4.2.6.8 and 6.1.1.4'
Cl Cl 0.1484 0.1585 'International Tables Vol C Tables 4.2.6.8 and 6.1.1.4'
O O 0.0106 0.0060 'International Tables Vol C Tables 4.2.6.8 and 6.1.1.4'
Pd Pd -0.9988 1.0072 'International Tables Vol C Tables 4.2.6.8 and 6.1.1.4'

loop_
_geom_angle_atom_site_label_1
_geom_angle_atom_site_label_2
_geom_angle_atom_site_label_3
_geom_angle
C2 C1 H1 120.3
C2 C1 C6 119.3(4)
C6 C1 H1 120.3
C1 C2 C3 121.2(4)
O1 C2 C1 124.4(4)
O1 C2 C3 114.4(4)
C2 C3 H3 120.4
C4 C3 C2 119.2(4)
C4 C3 H3 120.4
C3 C4 C5 120.6(4)
C3 C4 O2 125.7(4)
O2 C4 C5 113.7(4)
C4 C5 H5 120.0
C6 C5 C4 120.1(4)
C6 C5 H5 120.0
C1 C6 C7 118.1(4)
C5 C6 C1 119.7(4)
C5 C6 C7 122.2(4)
C6 C7 H7 118.5
C6 C7 Pd2 110.7(3)
C8 C7 C6 123.0(4)
C8 C7 H7 118.5
C8 C7 Pd2 71.4(2)
Pd2 C7 H7 88.0
C7 C8 H8 116.7
C7 C8 C9 126.7(4)
C7 C8 Pd2 71.8(2)
C9 C8 H8 116.7
C9 C8 Pd2 99.8(3)
Pd2 C8 H8 99.1
C8 C9 C10 117.9(4)
O3 C9 C8 120.0(4)
O3 C9 C10 122.2(4)
C9 C10 H10 119.5
C9 C10 Pd1 103.6(2)
C11 C10 C9 120.9(4)
C11 C10 H10 119.5
C11 C10 Pd1 73.9(2)
Pd1 C10 H10 92.5
C10 C11 H11 117.1
C10 C11 C12 125.9(4)
C10 C11 Pd1 72.1(2)
C12 C11 H11 117.1
C12 C11 Pd1 103.5(3)
Pd1 C11 H11 94.7
C13 C12 C11 118.3(4)
C13 C12 C17 120.8(4)
C17 C12 C11 120.9(4)
C12 C13 H13 120.4
C12 C13 C14 119.2(5)
C14 C13 H13 120.4
C15 C14 C13 121.1(5)
O4 C14 C13 115.7(5)
O4 C14 C15 123.2(4)
C14 C15 H15 120.4
C14 C15 C16 119.2(4)
C16 C15 H15 120.4
C17 C16 C15 120.5(4)
O5 C16 C15 113.8(4)
O5 C16 C17 125.8(4)
C12 C17 H17 120.4
C16 C17 C12 119.1(4)
C16 C17 H17 120.4
H18A C18 H18B 109.5
H18A C18 H18C 109.5
H18B C18 H18C 109.5
O1 C18 H18A 109.5
O1 C18 H18B 109.5
O1 C18 H18C 109.5
H19A C19 H19B 109.5
H19A C19 H19C 109.5
H19B C19 H19C 109.5
O2 C19 H19A 109.5
O2 C19 H19B 109.5
O2 C19 H19C 109.5
H20A C20 H20B 109.5
H20A C20 H20C 109.5
H20B C20 H20C 109.5
O4 C20 H20A 109.5
O4 C20 H20B 109.5
O4 C20 H20C 109.5
H21A C21 H21B 109.5
H21A C21 H21C 109.5
H21B C21 H21C 109.5
O5 C21 H21A 109.5
O5 C21 H21B 109.5
O5 C21 H21C 109.5
C23 C22 H22 121.0
C27 C22 H22 121.0
C27 C22 C23 118.1(5)
C24 C23 C22 118.6(5)
O6 C23 C22 126.2(5)
O6 C23 C24 115.2(4)
C23 C24 H24 119.3
C23 C24 C25 121.4(5)
C25 C24 H24 119.3
C24 C25 O7 114.3(4)
C26 C25 C24 121.1(5)
C26 C25 O7 124.6(5)
C25 C26 H26 120.6
C27 C26 C25 118.8(5)
C27 C26 H26 120.6
C22 C27 C28 120.8(5)
C26 C27 C22 122.0(5)
C26 C27 C28 117.1(5)
C27 C28 H28 117.7
C27 C28 Pd2 101.3(3)
C29 C28 C27 124.6(5)
C29 C28 H28 117.7
C29 C28 Pd2 73.4(3)
Pd2 C28 H28 95.6
C28 C29 H29 119.3
C28 C29 C30 121.5(5)
C28 C29 Pd2 73.4(3)
C30 C29 H29 119.3
C30 C29 Pd2 106.2(3)
Pd2 C29 H29 90.4
C31 C30 C29 116.8(4)
O8 C30 C29 123.3(4)
O8 C30 C31 119.9(4)
C30 C31 H31 116.9
C30 C31 Pd1 97.9(3)
C32 C31 C30 126.2(4)
C32 C31 H31 116.9
C32 C31 Pd1 73.8(2)
Pd1 C31 H31 99.0
C31 C32 H32 117.3
C31 C32 C33 125.4(4)
C31 C32 Pd1 70.4(3)
C33 C32 H32 117.3
C33 C32 Pd1 111.2(3)
Pd1 C32 H32 88.4
C34 C33 C32 121.0(4)
C38 C33 C32 118.8(4)
C38 C33 C34 120.2(4)
C33 C34 H34 120.4
C35 C34 C33 119.3(4)
C35 C34 H34 120.4
C34 C35 C36 121.1(4)
O9 C35 C34 125.4(4)
O9 C35 C36 113.5(4)
C35 C36 H36 120.8
C37 C36 C35 118.5(4)
C37 C36 H36 120.8
C38 C37 C36 120.9(4)
O10 C37 C36 123.8(4)
O10 C37 C38 115.3(4)
C33 C38 H38 119.9
C37 C38 C33 120.1(4)
C37 C38 H38 119.9
H39A C39 H39B 109.5
H39A C39 H39C 109.5
H39B C39 H39C 109.5
O6 C39 H39A 109.5
O6 C39 H39B 109.5
O6 C39 H39C 109.5
H40A C40 H40B 109.5
H40A C40 H40C 109.5
H40B C40 H40C 109.5
O7 C40 H40A 109.5
O7 C40 H40B 109.5
O7 C40 H40C 109.5
H41A C41 H41B 109.5
H41A C41 H41C 109.5
H41B C41 H41C 109.5
O9 C41 H41A 109.5
O9 C41 H41B 109.5
O9 C41 H41C 109.5
H42A C42 H42B 109.5
H42A C42 H42C 109.5
H42B C42 H42C 109.5
O10 C42 H42A 109.5
O10 C42 H42B 109.5
O10 C42 H42C 109.5
C44A C43A H43A 119.7
C48A C43A H43A 119.7
C48A C43A C44A 120.7(8)
C44B C43B H43B 118.8
C48B C43B H43B 118.8
C48B C43B C44B 122.4(18)
C45A C44A C43A 116.5(10)
O12A C44A C43A 129.6(9)
O12A C44A C45A 113.9(10)
C45B C44B C43B 113(3)
C45B C44B O12B 117(3)
O12B C44B C43B 130(2)
C44A C45A H45A 120.6
C46A C45A C44A 118.8(14)
C46A C45A H45A 120.6
C44B C45B H45B 117.5
C44B C45B C46B 125(4)
C46B C45B H45B 117.5
C45A C46A C47A 123.7(10)
C45A C46A O13A 116.0(12)
O13A C46A C47A 120.1(11)
C47B C46B C45B 121(3)
C47B C46B O13B 124(3)
O13B C46B C45B 115(3)
C46A C47A H47A 120.8
C48A C47A C46A 118.4(8)
C48A C47A H47A 120.8
C46B C47B H47B 118.9
C46B C47B C48B 122(2)
C48B C47B H47B 118.9
C43A C48A C49A 118.9(8)
C47A C48A C43A 121.7(8)
C47A C48A C49A 119.4(7)
C47B C48B C43B 116.2(17)
C47B C48B C49B 127(2)
C49B C48B C43B 117.3(19)
C48A C49A H49A 115.8
C48A C49A Pd2 109.1(4)
C50A C49A C48A 128.5(7)
C50A C49A H49A 115.8
C50A C49A Pd2 70.5(4)
Pd2 C49A H49A 90.5
C48B C49B H49B 118.1
C48B C49B C50B 123.8(16)
C48B C49B Pd2 113.6(11)
C50B C49B H49B 118.1
C50B C49B Pd2 67.4(8)
Pd2 C49B H49B 89.1
C49A C50A H50A 119.2
C49A C50A C51 121.6(7)
C49A C50A Pd2 76.7(4)
C51 C50A H50A 119.2
C51 C50A Pd2 99.8(4)
Pd2 C50A H50A 93.5
C49B C50B H50B 118.3
C49B C50B C51 123.4(15)
C49B C50B Pd2 75.1(9)
C51 C50B H50B 118.3
C51 C50B Pd2 98.5(9)
Pd2 C50B H50B 96.7
C50A C51 C50B 25.3(7)
C50A C51 C52B 87.3(7)
C52A C51 C50A 118.1(5)
C52A C51 C50B 143.2(8)
C52A C51 C52B 30.8(5)
C52B C51 C50B 112.6(9)
O11 C51 C50A 128.9(5)
O11 C51 C50B 103.7(8)
O11 C51 C52A 113.1(4)
O11 C51 C52B 143.7(7)
C51 C52A H52A 117.3
C51 C52A Pd1 105.9(4)
C53A C52A C51 125.5(5)
C53A C52A H52A 117.3
C53A C52A Pd1 70.6(3)
Pd1 C52A H52A 93.6
C51 C52B H52B 125.4
C51 C52B Pd1 105.2(7)
C53B C52B C51 109.3(12)
C53B C52B H52B 125.4
C53B C52B Pd1 72.7(8)
Pd1 C52B H52B 91.7
C52A C53A H53A 115.9
C52A C53A C54A 128.2(6)
C52A C53A Pd1 72.2(3)
C54A C53A H53A 115.9
C54A C53A Pd1 113.8(4)
Pd1 C53A H53A 83.5
C52B C53B H53B 121.3
C52B C53B C54B 117.4(12)
C52B C53B Pd1 75.6(9)
C54B C53B H53B 121.3
C54B C53B Pd1 103.2(8)
Pd1 C53B H53B 91.1
C55A C54A C53A 118.0(6)
C59A C54A C53A 120.7(6)
C59A C54A C55A 121.2(6)
C55B C54B C53B 108.2(11)
C59B C54B C53B 128.1(13)
C59B C54B C55B 123.5(13)
C54A C55A H55A 121.3
C54A C55A C56A 117.4(6)
C56A C55A H55A 121.3
C54B C55B H55B 120.4
C56B C55B C54B 119.2(14)
C56B C55B H55B 120.4
C57A C56A C55A 121.3(8)
C57A C56A O14A 115.3(11)
O14A C56A C55A 123.4(9)
C57B C56B C55B 117(3)
O14B C56B C55B 126(2)
O14B C56B C57B 117(3)
C56A C57A H57A 119.7
C56A C57A C58A 120.6(11)
C58A C57A H57A 119.7
C56B C57B H57B 117.0
C56B C57B C58B 126(3)
C58B C57B H57B 117.0
C59A C58A C57A 118.5(8)
O15A C58A C57A 115.5(10)
O15A C58A C59A 126.0(8)
C57B C58B C59B 117(2)
O15B C58B C57B 121(2)
O15B C58B C59B 121.5(19)
C54A C59A C58A 121.0(6)
C54A C59A H59A 119.5
C58A C59A H59A 119.5
C54B C59B C58B 117.2(14)
C54B C59B H59B 121.4
C58B C59B H59B 121.4
H60D C60B H60E 109.5
H60D C60B H60F 109.5
H60E C60B H60F 109.5
O12B C60B H60D 109.5
O12B C60B H60E 109.5
O12B C60B H60F 109.5
H61D C61B H61E 109.5
H61D C61B H61F 109.5
H61E C61B H61F 109.5
O13B C61B H61D 109.5
O13B C61B H61E 109.5
O13B C61B H61F 109.5
H62D C62B H62E 109.5
H62D C62B H62F 109.5
H62E C62B H62F 109.5
O14B C62B H62D 109.5
O14B C62B H62E 109.5
O14B C62B H62F 109.5
H63D C63B H63E 109.5
H63D C63B H63F 109.5
H63E C63B H63F 109.5
O15B C63B H63D 109.5
O15B C63B H63E 109.5
O15B C63B H63F 109.5
C2 O1 C18 117.9(4)
C4 O2 C19 118.2(4)
C14 O4 C20 116.5(4)
C16 O5 C21 116.8(4)
C23 O6 C39 115.6(4)
C40 O7 C25 116.1(5)
C35 O9 C41 115.9(4)
C37 O10 C42 117.6(4)
C60A O12A C44A 113.4(8)
C44B O12B C60B 115(2)
C46A O13A C61A 117.9(10)
C46B O13B C61B 116(3)
C56A O14A C62A 118.3(10)
C56B O14B C62B 117(3)
C58A O15A C63A 116.7(8)
C58B O15B C63B 118.7(18)
C10 Pd1 C11 33.99(15)
C10 Pd1 Pd2 71.12(10)
C11 Pd1 Pd2 104.28(10)
C31 Pd1 C10 131.34(16)
C31 Pd1 C11 124.99(16)
C31 Pd1 C32 35.80(15)
C31 Pd1 C52A 125.52(19)
C31 Pd1 C52B 106.7(4)
C31 Pd1 C53A 91.08(18)
C31 Pd1 Pd2 90.55(12)
C32 Pd1 C10 101.72(16)
C32 Pd1 C11 89.21(16)
C32 Pd1 Pd2 99.58(12)
C52A Pd1 C10 96.95(19)
C52A Pd1 C11 109.03(19)
C52A Pd1 C32 160.79(19)
C52A Pd1 Pd2 82.11(16)
C52B Pd1 C10 109.6(3)
C52B Pd1 C11 128.3(4)
C52B Pd1 C32 142.4(4)
C52B Pd1 C52A 20.4(3)
C52B Pd1 Pd2 72.6(3)
C53A Pd1 C10 134.09(19)
C53A Pd1 C11 137.72(18)
C53A Pd1 C32 124.04(18)
C53A Pd1 C52A 37.1(2)
C53A Pd1 C52B 28.1(3)
C53A Pd1 Pd2 95.64(15)
C53B Pd1 C10 107.1(4)
C53B Pd1 C11 108.0(3)
C53B Pd1 C31 120.8(4)
C53B Pd1 C32 148.8(4)
C53B Pd1 C52A 19.3(3)
C53B Pd1 C52B 31.7(5)
C53B Pd1 C53A 30.5(4)
C53B Pd1 Pd2 101.0(4)
C7 Pd2 C28 138.97(17)
C7 Pd2 C29 138.57(19)
C7 Pd2 C49A 92.8(2)
C7 Pd2 C49B 124.6(4)
C7 Pd2 C50A 105.6(2)
C7 Pd2 C50B 90.4(5)
C7 Pd2 Pd1 102.03(11)
C8 Pd2 C7 36.80(16)
C8 Pd2 C28 112.12(17)
C8 Pd2 C29 101.80(19)
C8 Pd2 C49A 129.5(2)
C8 Pd2 C49B 161.2(4)
C8 Pd2 C50A 136.1(2)
C8 Pd2 C50B 124.4(5)
C8 Pd2 Pd1 88.97(11)
C28 Pd2 C49B 85.2(4)
C28 Pd2 Pd1 102.86(13)
C29 Pd2 C28 33.17(17)
C29 Pd2 C49B 96.8(4)
C29 Pd2 Pd1 71.07(12)
C49A Pd2 C28 109.0(2)
C49A Pd2 C29 128.5(2)
C49A Pd2 C49B 32.4(4)
C49A Pd2 Pd1 109.18(18)
C49B Pd2 Pd1 94.3(4)
C50A Pd2 C28 111.5(3)
C50A Pd2 C29 111.9(3)
C50A Pd2 C49A 32.8(3)
C50A Pd2 C49B 29.0(4)
C50A Pd2 C50B 17.0(4)
C50A Pd2 Pd1 76.9(2)
C50B Pd2 C28 122.7(5)
C50B Pd2 C29 128.7(5)
C50B Pd2 C49A 23.0(5)
C50B Pd2 C49B 37.5(6)
C50B Pd2 Pd1 87.4(5)
H64A C64 H64B 108.3
H64A C64 H64C 100.9
H64A C64 H64D 29.4
H64B C64 H64C 7.4
H64B C64 H64D 114.6
H64C C64 H64D 108.2
Cl1A C64 H64A 109.9
Cl1A C64 H64B 109.9
Cl1A C64 H64C 113.3
Cl1A C64 H64D 81.1
Cl1B C64 H64A 136.8
Cl1B C64 H64B 103.3
Cl1B C64 H64C 109.6
Cl1B C64 H64D 109.6
Cl1B C64 Cl1A 29.6(10)
Cl1B C64 Cl2A 85.3(13)
Cl1B C64 Cl2B 110.1(14)
Cl2A C64 H64A 109.9
Cl2A C64 H64B 109.9
Cl2A C64 H64C 113.6
Cl2A C64 H64D 127.3
Cl2A C64 Cl1A 109.0(5)
Cl2A C64 Cl2B 25.8(12)
Cl2B C64 H64A 86.4
Cl2B C64 H64B 109.3
Cl2B C64 H64C 109.6
Cl2B C64 H64D 109.6
Cl2B C64 Cl1A 129.4(11)

loop_
_geom_bond_atom_site_label_1
_geom_bond_atom_site_label_2
_geom_bond_distance
C1 H1 0.9500
C1 C2 1.384(6)
C1 C6 1.396(6)
C2 C3 1.392(6)
C2 O1 1.365(5)
C3 H3 0.9500
C3 C4 1.369(6)
C4 C5 1.398(6)
C4 O2 1.374(5)
C5 H5 0.9500
C5 C6 1.384(6)
C6 C7 1.479(6)
C7 H7 0.9500
C7 C8 1.394(6)
C7 Pd2 2.210(4)
C8 H8 0.9500
C8 C9 1.467(6)
C8 Pd2 2.204(4)
C9 C10 1.501(6)
C9 O3 1.226(5)
C10 H10 0.9500
C10 C11 1.355(6)
C10 Pd1 2.306(4)
C11 H11 0.9500
C11 C12 1.480(6)
C11 Pd1 2.328(4)
C12 C13 1.377(6)
C12 C17 1.394(6)
C13 H13 0.9500
C13 C14 1.393(7)
C14 C15 1.374(7)
C14 O4 1.364(6)
C15 H15 0.9500
C15 C16 1.396(6)
C16 C17 1.388(6)
C16 O5 1.361(6)
C17 H17 0.9500
C18 H18A 0.9800
C18 H18B 0.9800
C18 H18C 0.9800
C18 O1 1.432(5)
C19 H19A 0.9800
C19 H19B 0.9800
C19 H19C 0.9800
C19 O2 1.414(6)
C20 H20A 0.9800
C20 H20B 0.9800
C20 H20C 0.9800
C20 O4 1.434(7)
C21 H21A 0.9800
C21 H21B 0.9800
C21 H21C 0.9800
C21 O5 1.417(6)
C22 H22 0.9500
C22 C23 1.413(7)
C22 C27 1.412(8)
C23 C24 1.376(7)
C23 O6 1.356(6)
C24 H24 0.9500
C24 C25 1.380(7)
C25 C26 1.369(7)
C25 O7 1.408(7)
C26 H26 0.9500
C26 C27 1.363(8)
C27 C28 1.513(7)
C28 H28 0.9500
C28 C29 1.317(7)
C28 Pd2 2.307(5)
C29 H29 0.9500
C29 C30 1.530(7)
C29 Pd2 2.307(5)
C30 C31 1.467(6)
C30 O8 1.226(5)
C31 H31 0.9500
C31 C32 1.366(6)
C31 Pd1 2.200(4)
C32 H32 0.9500
C32 C33 1.486(6)
C32 Pd1 2.243(4)
C33 C34 1.399(6)
C33 C38 1.382(6)
C34 H34 0.9500
C34 C35 1.380(6)
C35 C36 1.400(6)
C35 O9 1.369(5)
C36 H36 0.9500
C36 C37 1.393(7)
C37 C38 1.378(7)
C37 O10 1.377(6)
C38 H38 0.9500
C39 H39A 0.9800
C39 H39B 0.9800
C39 H39C 0.9800
C39 O6 1.455(7)
C40 H40A 0.9800
C40 H40B 0.9800
C40 H40C 0.9800
C40 O7 1.391(8)
C41 H41A 0.9800
C41 H41B 0.9800
C41 H41C 0.9800
C41 O9 1.433(6)
C42 H42A 0.9800
C42 H42B 0.9800
C42 H42C 0.9800
C42 O10 1.418(6)
C43A H43A 0.9500
C43A C44A 1.461(13)
C43A C48A 1.367(12)
C43B H43B 0.9500
C43B C44B 1.47(3)
C43B C48B 1.45(3)
C44A C45A 1.409(19)
C44A O12A 1.389(12)
C44B C45B 1.33(4)
C44B O12B 1.33(3)
C45A H45A 0.9500
C45A C46A 1.35(2)
C45B H45B 0.9500
C45B C46B 1.42(5)
C46A C47A 1.410(14)
C46A O13A 1.361(11)
C46B C47B 1.29(4)
C46B O13B 1.36(3)
C47A H47A 0.9500
C47A C48A 1.324(12)
C47B H47B 0.9500
C47B C48B 1.39(3)
C48A C49A 1.515(11)
C48B C49B 1.41(2)
C49A H49A 0.9500
C49A C50A 1.271(11)
C49A Pd2 2.282(6)
C49B H49B 0.9500
C49B C50B 1.47(2)
C49B Pd2 2.327(13)
C50A H50A 0.9500
C50A C51 1.488(9)
C50A Pd2 2.210(7)
C50B H50B 0.9500
C50B C51 1.51(2)
C50B Pd2 2.222(18)
C51 C52A 1.472(7)
C51 C52B 1.502(13)
C51 O11 1.215(5)
C52A H52A 0.9500
C52A C53A 1.418(8)
C52A Pd1 2.237(6)
C52B H52B 0.9500
C52B C53B 1.208(19)
C52B Pd1 2.228(13)
C53A H53A 0.9500
C53A C54A 1.480(8)
C53A Pd1 2.217(5)
C53B H53B 0.9500
C53B C54B 1.694(19)
C53B Pd1 2.195(13)
C54A C55A 1.405(8)
C54A C59A 1.381(8)
C54B C55B 1.412(17)
C54B C59B 1.381(18)
C55A H55A 0.9500
C55A C56A 1.411(12)
C55B H55B 0.9500
C55B C56B 1.40(3)
C56A C57A 1.365(16)
C56A O14A 1.384(12)
C56B C57B 1.36(4)
C56B O14B 1.32(3)
C57A H57A 0.9500
C57A C58A 1.415(18)
C57B H57B 0.9500
C57B C58B 1.40(5)
C58A C59A 1.381(11)
C58A O15A 1.336(9)
C58B C59B 1.44(3)
C58B O15B 1.35(2)
C59A H59A 0.9500
C59B H59B 0.9500
C60A H60A 0.9800
C60A H60B 0.9800
C60A H60C 0.9800
C60A O12A 1.387(13)
C60B H60D 0.9800
C60B H60E 0.9800
C60B H60F 0.9800
C60B O12B 1.45(3)
C61A H61A 0.9800
C61A H61B 0.9800
C61A H61C 0.9800
C61A O13A 1.451(16)
C61B H61D 0.9800
C61B H61E 0.9800
C61B H61F 0.9800
C61B O13B 1.45(4)
C62A H62A 0.9800
C62A H62B 0.9800
C62A H62C 0.9800
C62A O14A 1.413(17)
C62B H62D 0.9800
C62B H62E 0.9800
C62B H62F 0.9800
C62B O14B 1.46(4)
C63A H63A 0.9800
C63A H63B 0.9800
C63A H63C 0.9800
C63A O15A 1.433(12)
C63B H63D 0.9800
C63B H63E 0.9800
C63B H63F 0.9800
C63B O15B 1.42(3)
Pd1 Pd2 3.2314(5)
C64 H64A 0.9900
C64 H64B 0.9900
C64 H64C 0.9900
C64 H64D 0.9900
C64 Cl1A 1.835(12)
C64 Cl1B 1.484(19)
C64 Cl2A 1.684(10)
C64 Cl2B 1.807(14)

loop_
_geom_torsion_atom_site_label_1
_geom_torsion_atom_site_label_2
_geom_torsion_atom_site_label_3
_geom_torsion_atom_site_label_4
_geom_torsion
C1 C2 C3 C4 0.2(6)
C1 C2 O1 C18 -7.0(6)
C1 C6 C7 C8 -158.4(4)
C1 C6 C7 Pd2 121.0(3)
C2 C1 C6 C5 -1.1(6)
C2 C1 C6 C7 177.8(4)
C2 C3 C4 C5 -0.4(6)
C2 C3 C4 O2 177.8(4)
C3 C2 O1 C18 174.1(4)
C3 C4 C5 C6 -0.1(6)
C3 C4 O2 C19 1.5(7)
C4 C5 C6 C1 0.9(6)
C4 C5 C6 C7 -178.0(4)
C5 C4 O2 C19 179.9(4)
C5 C6 C7 C8 20.5(6)
C5 C6 C7 Pd2 -60.2(5)
C6 C1 C2 C3 0.6(6)
C6 C1 C2 O1 -178.2(4)
C6 C7 C8 C9 168.2(4)
C6 C7 C8 Pd2 -103.0(4)
C6 C7 Pd2 C8 119.2(4)
C6 C7 Pd2 C28 64.5(4)
C6 C7 Pd2 C29 115.8(3)
C6 C7 Pd2 C49A -59.0(3)
C6 C7 Pd2 C49B -65.3(5)
C6 C7 Pd2 C50A -89.6(4)
C6 C7 Pd2 C50B -81.8(6)
C6 C7 Pd2 Pd1 -169.2(3)
C7 C8 C9 C10 5.1(6)
C7 C8 C9 O3 -174.6(4)
C7 C8 Pd2 C28 144.7(3)
C7 C8 Pd2 C29 177.7(2)
C7 C8 Pd2 C49A 2.4(4)
C7 C8 Pd2 C49B -11.4(12)
C7 C8 Pd2 C50A -42.0(4)
C7 C8 Pd2 C50B -25.7(7)
C7 C8 Pd2 Pd1 -111.8(2)
C8 C7 Pd2 C28 -54.7(4)
C8 C7 Pd2 C29 -3.3(4)
C8 C7 Pd2 C49A -178.1(3)
C8 C7 Pd2 C49B 175.5(5)
C8 C7 Pd2 C50A 151.2(3)
C8 C7 Pd2 C50B 159.0(6)
C8 C7 Pd2 Pd1 71.6(2)
C8 C9 C10 C11 178.0(4)
C8 C9 C10 Pd1 98.8(3)
C9 C8 Pd2 C7 125.5(4)
C9 C8 Pd2 C28 -89.8(3)
C9 C8 Pd2 C29 -56.7(3)
C9 C8 Pd2 C49A 127.9(3)
C9 C8 Pd2 C49B 114.1(12)
C9 C8 Pd2 C50A 83.5(4)
C9 C8 Pd2 C50B 99.8(7)
C9 C8 Pd2 Pd1 13.7(3)
C9 C10 C11 C12 169.6(4)
C9 C10 C11 Pd1 -96.4(3)
C9 C10 Pd1 C11 118.7(4)
C9 C10 Pd1 C31 25.2(4)
C9 C10 Pd1 C32 48.2(3)
C9 C10 Pd1 C52A -127.2(3)
C9 C10 Pd1 C52B -110.8(4)
C9 C10 Pd1 C53A -127.3(3)
C9 C10 Pd1 C53B -144.1(5)
C9 C10 Pd1 Pd2 -48.1(2)
C10 C11 C12 C13 174.6(4)
C10 C11 C12 C17 -7.9(6)
C10 C11 Pd1 C31 113.8(3)
C10 C11 Pd1 C32 112.6(3)
C10 C11 Pd1 C52A -73.6(3)
C10 C11 Pd1 C52B -66.0(5)
C10 C11 Pd1 C53A -102.6(3)
C10 C11 Pd1 C53B -93.9(5)
C10 C11 Pd1 Pd2 12.9(3)
C10 Pd1 Pd2 C7 -16.39(16)
C10 Pd1 Pd2 C8 18.26(17)
C10 Pd1 Pd2 C28 130.73(18)
C10 Pd1 Pd2 C29 121.1(2)
C10 Pd1 Pd2 C49A -113.6(2)
C10 Pd1 Pd2 C49B -143.2(4)
C10 Pd1 Pd2 C50A -119.9(3)
C10 Pd1 Pd2 C50B -106.3(5)
C11 C10 Pd1 C31 -93.5(3)
C11 C10 Pd1 C32 -70.6(3)
C11 C10 Pd1 C52A 114.0(3)
C11 C10 Pd1 C52B 130.5(4)
C11 C10 Pd1 C53A 114.0(3)
C11 C10 Pd1 C53B 97.2(5)
C11 C10 Pd1 Pd2 -166.8(3)
C11 C12 C13 C14 178.0(4)
C11 C12 C17 C16 -176.1(4)
C11 Pd1 Pd2 C7 -23.96(16)
C11 Pd1 Pd2 C8 10.69(16)
C11 Pd1 Pd2 C28 123.17(18)
C11 Pd1 Pd2 C29 113.55(19)
C11 Pd1 Pd2 C49A -121.2(2)
C11 Pd1 Pd2 C49B -150.7(4)
C11 Pd1 Pd2 C50A -127.4(3)
C11 Pd1 Pd2 C50B -113.8(5)
C12 C11 Pd1 C10 123.8(4)
C12 C11 Pd1 C31 -122.4(3)
C12 C11 Pd1 C32 -123.7(3)
C12 C11 Pd1 C52A 50.2(3)
C12 C11 Pd1 C52B 57.8(5)
C12 C11 Pd1 C53A 21.1(4)
C12 C11 Pd1 C53B 29.8(5)
C12 C11 Pd1 Pd2 136.6(3)
C12 C13 C14 C15 -1.6(8)
C12 C13 C14 O4 179.3(5)
C13 C12 C17 C16 1.3(6)
C13 C14 C15 C16 0.9(8)
C13 C14 O4 C20 176.3(6)
C14 C15 C16 C17 1.0(7)
C14 C15 C16 O5 -178.9(5)
C15 C14 O4 C20 -2.7(9)
C15 C16 C17 C12 -2.1(7)
C15 C16 O5 C21 179.5(5)
C17 C12 C13 C14 0.6(7)
C17 C16 O5 C21 -0.5(8)
C22 C23 C24 C25 -1.4(7)
C22 C23 O6 C39 -5.5(7)
C22 C27 C28 C29 4.7(8)
C22 C27 C28 Pd2 82.2(5)
C23 C22 C27 C26 0.3(7)
C23 C22 C27 C28 177.7(4)
C23 C24 C25 C26 1.4(8)
C23 C24 C25 O7 -178.2(4)
C24 C23 O6 C39 174.6(4)
C24 C25 C26 C27 -0.5(8)
C24 C25 O7 C40 -169.0(6)
C25 C26 C27 C22 -0.3(8)
C25 C26 C27 C28 -177.8(5)
C26 C25 O7 C40 11.3(8)
C26 C27 C28 C29 -177.7(5)
C26 C27 C28 Pd2 -100.2(4)
C27 C22 C23 C24 0.5(7)
C27 C22 C23 O6 -179.3(4)
C27 C28 C29 C30 -168.4(4)
C27 C28 C29 Pd2 92.4(5)
C27 C28 Pd2 C7 -13.8(5)
C27 C28 Pd2 C8 -45.6(4)
C27 C28 Pd2 C29 -123.0(5)
C27 C28 Pd2 C49A 104.5(4)
C27 C28 Pd2 C49B 126.9(5)
C27 C28 Pd2 C50A 139.4(4)
C27 C28 Pd2 C50B 125.0(7)
C27 C28 Pd2 Pd1 -139.8(3)
C28 C29 C30 C31 -177.8(4)
C28 C29 C30 O8 3.6(7)
C28 C29 Pd2 C7 -110.5(4)
C28 C29 Pd2 C8 -112.6(3)
C28 C29 Pd2 C49A 62.8(4)
C28 C29 Pd2 C49B 70.4(5)
C28 C29 Pd2 C50A 96.0(4)
C28 C29 Pd2 C50B 92.3(8)
C28 C29 Pd2 Pd1 162.7(4)
C29 C28 Pd2 C7 109.2(4)
C29 C28 Pd2 C8 77.4(4)
C29 C28 Pd2 C49A -132.6(4)
C29 C28 Pd2 C49B -110.1(5)
C29 C28 Pd2 C50A -97.6(4)
C29 C28 Pd2 C50B -112.0(7)
C29 C28 Pd2 Pd1 -16.8(4)
C29 C30 C31 C32 -2.5(6)
C29 C30 C31 Pd1 73.2(4)
C30 C29 Pd2 C7 130.7(3)
C30 C29 Pd2 C8 128.7(3)
C30 C29 Pd2 C28 -118.8(5)
C30 C29 Pd2 C49A -55.9(4)
C30 C29 Pd2 C49B -48.3(5)
C30 C29 Pd2 C50A -22.8(4)
C30 C29 Pd2 C50B -26.4(8)
C30 C29 Pd2 Pd1 43.9(3)
C30 C31 C32 C33 -169.5(4)
C30 C31 C32 Pd1 87.9(4)
C30 C31 Pd1 C10 -84.8(3)
C30 C31 Pd1 C11 -127.7(3)
C30 C31 Pd1 C32 -125.5(4)
C30 C31 Pd1 C52A 60.9(4)
C30 C31 Pd1 C52B 52.1(4)
C30 C31 Pd1 C53A 75.8(3)
C30 C31 Pd1 C53B 83.3(5)
C30 C31 Pd1 Pd2 -19.8(3)
C31 C32 C33 C34 -22.6(6)
C31 C32 C33 C38 159.3(4)
C31 C32 Pd1 C10 -150.0(3)
C31 C32 Pd1 C11 178.2(3)
C31 C32 Pd1 C52A 16.1(7)
C31 C32 Pd1 C52B -3.7(6)
C31 C32 Pd1 C53A 26.1(4)
C31 C32 Pd1 C53B 53.1(8)
C31 C32 Pd1 Pd2 -77.4(3)
C31 Pd1 Pd2 C7 -150.41(16)
C31 Pd1 Pd2 C8 -115.76(16)
C31 Pd1 Pd2 C28 -3.29(17)
C31 Pd1 Pd2 C29 -12.91(19)
C31 Pd1 Pd2 C49A 112.3(2)
C31 Pd1 Pd2 C49B 82.8(4)
C31 Pd1 Pd2 C50A 106.1(3)
C31 Pd1 Pd2 C50B 119.7(5)
C32 C31 Pd1 C10 40.7(3)
C32 C31 Pd1 C11 -2.2(3)
C32 C31 Pd1 C52A -173.6(3)
C32 C31 Pd1 C52B 177.7(4)
C32 C31 Pd1 C53A -158.6(3)
C32 C31 Pd1 C53B -151.1(5)
C32 C31 Pd1 Pd2 105.7(3)
C32 C33 C34 C35 -178.7(4)
C32 C33 C38 C37 178.7(4)
C32 Pd1 Pd2 C7 -115.60(16)
C32 Pd1 Pd2 C8 -80.95(16)
C32 Pd1 Pd2 C28 31.53(17)
C32 Pd1 Pd2 C29 21.91(19)
C32 Pd1 Pd2 C49A 147.1(2)
C32 Pd1 Pd2 C49B 117.6(4)
C32 Pd1 Pd2 C50A 140.9(3)
C32 Pd1 Pd2 C50B 154.5(5)
C33 C32 Pd1 C10 88.6(3)
C33 C32 Pd1 C11 56.8(3)
C33 C32 Pd1 C31 -121.4(4)
C33 C32 Pd1 C52A -105.3(6)
C33 C32 Pd1 C52B -125.1(6)
C33 C32 Pd1 C53A -95.3(3)
C33 C32 Pd1 C53B -68.3(8)
C33 C32 Pd1 Pd2 161.2(3)
C33 C34 C35 C36 0.7(6)
C33 C34 C35 O9 179.7(4)
C34 C33 C38 C37 0.5(7)
C34 C35 C36 C37 -0.7(6)
C34 C35 O9 C41 -1.8(6)
C35 C36 C37 C38 0.6(7)
C35 C36 C37 O10 -179.9(4)
C36 C35 O9 C41 177.3(4)
C36 C37 C38 C33 -0.5(7)
C36 C37 O10 C42 -2.0(7)
C38 C33 C34 C35 -0.6(6)
C38 C37 O10 C42 177.6(4)
C43A C44A C45A C46A 4.4(19)
C43A C44A O12A C60A -9.6(16)
C43A C48A C49A C50A 1.9(11)
C43A C48A C49A Pd2 81.7(7)
C43B C44B C45B C46B -5(5)
C43B C44B O12B C60B -10(4)
C43B C48B C49B C50B -161.2(15)
C43B C48B C49B Pd2 121.1(14)
C44A C43A C48A C47A -1.1(11)
C44A C43A C48A C49A 176.3(7)
C44A C45A C46A C47A -5(2)
C44A C45A C46A O13A 179.2(13)
C44B C43B C48B C47B -1(3)
C44B C43B C48B C49B 178.0(16)
C44B C45B C46B C47B 8(6)
C44B C45B C46B O13B -179(4)
C45A C44A O12A C60A 172.6(11)
C45A C46A C47A C48A 1.6(17)
C45A C46A O13A C61A -176.6(13)
C45B C44B O12B C60B 167(3)
C45B C46B C47B C48B -7(4)
C45B C46B O13B C61B -165(3)
C46A C47A C48A C43A 1.3(12)
C46A C47A C48A C49A -176.2(8)
C46B C47B C48B C43B 3(3)
C46B C47B C48B C49B -175(2)
C47A C46A O13A C61A 7.0(18)
C47A C48A C49A C50A 179.4(7)
C47A C48A C49A Pd2 -100.8(7)
C47B C46B O13B C61B 7(5)
C47B C48B C49B C50B 17(3)
C47B C48B C49B Pd2 -60(2)
C48A C43A C44A C45A -1.7(13)
C48A C43A C44A O12A -179.5(9)
C48A C49A C50A C51 -167.2(6)
C48A C49A C50A Pd2 99.3(7)
C48A C49A Pd2 C7 119.9(5)
C48A C49A Pd2 C8 118.4(5)
C48A C49A Pd2 C28 -24.7(6)
C48A C49A Pd2 C29 -55.7(6)
C48A C49A Pd2 C49B -69.9(9)
C48A C49A Pd2 C50A -125.1(8)
C48A C49A Pd2 C50B -155.6(15)
C48A C49A Pd2 Pd1 -136.4(5)
C48B C43B C44B C45B 2(3)
C48B C43B C44B O12B 179(3)
C48B C49B C50B C51 165.6(14)
C48B C49B C50B Pd2 -104.0(14)
C48B C49B Pd2 C7 90.6(13)
C48B C49B Pd2 C8 98.9(16)
C48B C49B Pd2 C28 -59.0(13)
C48B C49B Pd2 C29 -90.1(13)
C48B C49B Pd2 C49A 78.7(14)
C48B C49B Pd2 C50A 145.7(18)
C48B C49B Pd2 C50B 118.4(18)
C48B C49B Pd2 Pd1 -161.6(13)
C49A C50A C51 C50B 0.1(17)
C49A C50A C51 C52A -175.3(6)
C49A C50A C51 C52B -178.0(8)
C49A C50A C51 O11 4.9(10)
C49A C50A Pd2 C7 70.1(5)
C49A C50A Pd2 C8 94.7(5)
C49A C50A Pd2 C28 -92.0(5)
C49A C50A Pd2 C29 -127.8(5)
C49A C50A Pd2 C49B -65.5(9)
C49A C50A Pd2 C50B 42(2)
C49A C50A Pd2 Pd1 169.1(5)
C49B C50B C51 C50A 0.0(10)
C49B C50B C51 C52A 7(2)
C49B C50B C51 C52B 2.0(18)
C49B C50B C51 O11 -176.2(13)
C49B C50B Pd2 C7 157.4(9)
C49B C50B Pd2 C8 172.5(7)
C49B C50B Pd2 C28 3.1(12)
C49B C50B Pd2 C29 -37.4(13)
C49B C50B Pd2 C49A 61.3(13)
C49B C50B Pd2 C50A -49.2(19)
C49B C50B Pd2 Pd1 -100.5(9)
C50A C49A Pd2 C7 -115.0(5)
C50A C49A Pd2 C8 -116.4(5)
C50A C49A Pd2 C28 100.4(5)
C50A C49A Pd2 C29 69.4(6)
C50A C49A Pd2 C49B 55.3(8)
C50A C49A Pd2 C50B -30.4(13)
C50A C49A Pd2 Pd1 -11.2(5)
C50A C51 C52A C53A -8.1(8)
C50A C51 C52A Pd1 69.2(5)
C50A C51 C52B C53B 177.4(11)
C50A C51 C52B Pd1 100.8(6)
C50B C49B Pd2 C7 -27.8(12)
C50B C49B Pd2 C8 -19.5(18)
C50B C49B Pd2 C28 -177.4(10)
C50B C49B Pd2 C29 151.5(10)
C50B C49B Pd2 C49A -39.7(9)
C50B C49B Pd2 C50A 27.3(9)
C50B C49B Pd2 Pd1 80.0(10)
C50B C51 C52A C53A -11.4(15)
C50B C51 C52A Pd1 65.9(13)
C50B C51 C52B C53B 176.5(12)
C50B C51 C52B Pd1 99.9(9)
C51 C50A Pd2 C7 -50.3(4)
C51 C50A Pd2 C8 -25.7(6)
C51 C50A Pd2 C28 147.6(4)
C51 C50A Pd2 C29 111.8(4)
C51 C50A Pd2 C49A -120.4(7)
C51 C50A Pd2 C49B 174.2(11)
C51 C50A Pd2 C50B -78(2)
C51 C50A Pd2 Pd1 48.7(4)
C51 C50B Pd2 C7 -80.1(8)
C51 C50B Pd2 C8 -65.1(10)
C51 C50B Pd2 C28 125.5(7)
C51 C50B Pd2 C29 85.0(9)
C51 C50B Pd2 C49A -176(2)
C51 C50B Pd2 C49B 122.4(15)
C51 C50B Pd2 C50A 73(2)
C51 C50B Pd2 Pd1 21.9(8)
C51 C52A C53A C54A -157.2(5)
C51 C52A C53A Pd1 96.1(5)
C51 C52A Pd1 C10 57.4(4)
C51 C52A Pd1 C11 90.1(4)
C51 C52A Pd1 C31 -97.3(4)
C51 C52A Pd1 C32 -108.8(6)
C51 C52A Pd1 C52B -72.6(10)
C51 C52A Pd1 C53A -122.6(5)
C51 C52A Pd1 C53B -179.5(13)
C51 C52A Pd1 Pd2 -12.3(3)
C51 C52B C53B C54B 161.8(9)
C51 C52B C53B Pd1 -100.5(8)
C51 C52B Pd1 C10 15.0(8)
C51 C52B Pd1 C11 47.9(8)
C51 C52B Pd1 C31 -132.0(6)
C51 C52B Pd1 C32 -129.8(6)
C51 C52B Pd1 C52A 68.8(11)
C51 C52B Pd1 C53A 169.3(13)
C51 C52B Pd1 C53B 105.9(12)
C51 C52B Pd1 Pd2 -46.8(6)
C52A C51 C52B C53B 2.0(8)
C52A C51 C52B Pd1 -74.6(10)
C52A C53A C54A C55A -2.6(9)
C52A C53A C54A C59A 173.2(6)
C52A C53A Pd1 C10 0.1(5)
C52A C53A Pd1 C11 49.5(5)
C52A C53A Pd1 C31 -159.6(3)
C52A C53A Pd1 C32 -174.6(3)
C52A C53A Pd1 C52B -34.6(7)
C52A C53A Pd1 C53B 33.1(7)
C52A C53A Pd1 Pd2 -69.0(3)
C52A Pd1 Pd2 C7 83.77(19)
C52A Pd1 Pd2 C8 118.42(19)
C52A Pd1 Pd2 C28 -129.1(2)
C52A Pd1 Pd2 C29 -138.7(2)
C52A Pd1 Pd2 C49A -13.5(2)
C52A Pd1 Pd2 C49B -43.0(4)
C52A Pd1 Pd2 C50A -19.7(3)
C52A Pd1 Pd2 C50B -6.1(5)
C52B C51 C52A C53A -2.9(10)
C52B C51 C52A Pd1 74.4(11)
C52B C53B C54B C55B -160.6(13)
C52B C53B C54B C59B 15(2)
C52B C53B Pd1 C10 99.9(8)
C52B C53B Pd1 C11 135.6(8)
C52B C53B Pd1 C31 -70.8(10)
C52B C53B Pd1 C32 -103.8(10)
C52B C53B Pd1 C52A 39.4(11)
C52B C53B Pd1 C53A -56.0(8)
C52B C53B Pd1 Pd2 26.5(9)
C52B Pd1 Pd2 C7 102.3(4)
C52B Pd1 Pd2 C8 136.9(4)
C52B Pd1 Pd2 C28 -110.6(4)
C52B Pd1 Pd2 C29 -120.2(4)
C52B Pd1 Pd2 C49A 5.0(4)
C52B Pd1 Pd2 C49B -24.5(5)
C52B Pd1 Pd2 C50A -1.2(4)
C52B Pd1 Pd2 C50B 12.4(6)
C53A C52A Pd1 C10 -179.9(3)
C53A C52A Pd1 C11 -147.2(3)
C53A C52A Pd1 C31 25.3(4)
C53A C52A Pd1 C32 13.8(8)
C53A C52A Pd1 C52B 50.0(10)
C53A C52A Pd1 C53B -56.9(12)
C53A C52A Pd1 Pd2 110.3(3)
C53A C54A C55A C56A 173.5(6)
C53A C54A C59A C58A -175.3(6)
C53A Pd1 Pd2 C7 118.45(19)
C53A Pd1 Pd2 C8 153.10(19)
C53A Pd1 Pd2 C28 -94.4(2)
C53A Pd1 Pd2 C29 -104.0(2)
C53A Pd1 Pd2 C49A 21.2(2)
C53A Pd1 Pd2 C49B -8.3(4)
C53A Pd1 Pd2 C50A 15.0(3)
C53A Pd1 Pd2 C50B 28.6(5)
C53B C52B Pd1 C10 -90.9(8)
C53B C52B Pd1 C11 -58.0(9)
C53B C52B Pd1 C31 122.1(8)
C53B C52B Pd1 C32 124.4(9)
C53B C52B Pd1 C52A -37.1(10)
C53B C52B Pd1 C53A 63.4(9)
C53B C52B Pd1 Pd2 -152.7(9)
C53B C54B C55B C56B 174.2(16)
C53B C54B C59B C58B -173.4(13)
C53B Pd1 Pd2 C7 88.1(4)
C53B Pd1 Pd2 C8 122.7(4)
C53B Pd1 Pd2 C28 -124.8(4)
C53B Pd1 Pd2 C29 -134.4(4)
C53B Pd1 Pd2 C49A -9.2(4)
C53B Pd1 Pd2 C49B -38.7(5)
C53B Pd1 Pd2 C50A -15.4(4)
C53B Pd1 Pd2 C50B -1.8(6)
C54A C53A Pd1 C10 -124.6(4)
C54A C53A Pd1 C11 -75.1(5)
C54A C53A Pd1 C31 75.7(4)
C54A C53A Pd1 C32 60.8(5)
C54A C53A Pd1 C52A -124.7(6)
C54A C53A Pd1 C52B -159.3(10)
C54A C53A Pd1 C53B -91.6(9)
C54A C53A Pd1 Pd2 166.4(4)
C54A C55A C56A C57A 2.0(13)
C54A C55A C56A O14A -176.7(10)
C54B C53B Pd1 C10 -144.8(7)
C54B C53B Pd1 C11 -109.1(7)
C54B C53B Pd1 C31 44.5(9)
C54B C53B Pd1 C32 11.5(12)
C54B C53B Pd1 C52A 154.7(17)
C54B C53B Pd1 C52B 115.3(12)
C54B C53B Pd1 C53A 59.3(8)
C54B C53B Pd1 Pd2 141.8(7)
C54B C55B C56B C57B 0(3)
C54B C55B C56B O14B 180(3)
C55A C54A C59A C58A 0.4(10)
C55A C56A C57A C58A 0.2(17)
C55A C56A O14A C62A -0.2(19)
C55B C54B C59B C58B 1(2)
C55B C56B C57B C58B 0(5)
C55B C56B O14B C62B 10(5)
C56A C57A C58A C59A -2.2(16)
C56A C57A C58A O15A 179.1(10)
C56B C57B C58B C59B 0(5)
C56B C57B C58B O15B -180(3)
C57A C56A O14A C62A -179.0(12)
C57A C58A C59A C54A 1.9(12)
C57A C58A O15A C63A -178.2(9)
C57B C56B O14B C62B -171(3)
C57B C58B C59B C54B 0(3)
C57B C58B O15B C63B -172(3)
C59A C54A C55A C56A -2.4(10)
C59A C58A O15A C63A 3.2(13)
C59B C54B C55B C56B -1(2)
C59B C58B O15B C63B 9(3)
O1 C2 C3 C4 179.1(4)
O2 C4 C5 C6 -178.5(4)
O3 C9 C10 C11 -2.3(6)
O3 C9 C10 Pd1 -81.4(4)
O4 C14 C15 C16 179.8(5)
O5 C16 C17 C12 177.9(4)
O6 C23 C24 C25 178.5(4)
O7 C25 C26 C27 179.1(5)
O8 C30 C31 C32 176.2(4)
O8 C30 C31 Pd1 -108.1(4)
O9 C35 C36 C37 -179.8(4)
O10 C37 C38 C33 179.9(4)
O11 C51 C52A C53A 171.7(5)
O11 C51 C52A Pd1 -111.0(4)
O11 C51 C52B C53B -6.4(17)
O11 C51 C52B Pd1 -83.0(11)
O12A C44A C45A C46A -177.5(12)
O12B C44B C45B C46B 178(3)
O13A C46A C47A C48A 177.7(10)
O13B C46B C47B C48B -179(3)
O14A C56A C57A C58A 179.0(11)
O14B C56B C57B C58B -179(3)
O15A C58A C59A C54A -179.5(8)
O15B C58B C59B C54B 179.2(17)
Pd1 C10 C11 C12 -94.0(4)
Pd1 C11 C12 C13 97.1(4)
Pd1 C11 C12 C17 -85.4(4)
Pd1 C31 C32 C33 102.6(4)
Pd1 C32 C33 C34 57.9(4)
Pd1 C32 C33 C38 -120.3(4)
Pd1 C52A C53A C54A 106.7(6)
Pd1 C52B C53B C54B -97.7(11)
Pd1 C53A C54A C55A 82.9(6)
Pd1 C53A C54A C59A -101.2(6)
Pd1 C53B C54B C55B 118.9(10)
Pd1 C53B C54B C59B -66.0(15)
Pd2 C7 C8 C9 -88.8(4)
Pd2 C8 C9 C10 -69.5(4)
Pd2 C8 C9 O3 110.8(3)
Pd2 C28 C29 C30 99.1(4)
Pd2 C29 C30 C31 -97.6(4)
Pd2 C29 C30 O8 83.8(5)
Pd2 C49A C50A C51 93.5(6)
Pd2 C49B C50B C51 -90.4(14)
Pd2 C50A C51 C50B 80.4(19)
Pd2 C50A C51 C52A -95.0(5)
Pd2 C50A C51 C52B -97.7(6)
Pd2 C50A C51 O11 85.2(6)
Pd2 C50B C51 C50A -77.7(19)
Pd2 C50B C51 C52A -70.9(14)
Pd2 C50B C51 C52B -75.6(9)
Pd2 C50B C51 O11 106.1(7)
